data_7046893
loop_
_publ_author_name
'Kusumoto, Sotaro'
'Kobayashi, Fumiya'
'Ohtani, Ryo'
'Zhang, Yingjie'
'Harrowfield, Jack'
'Kim, Yang'
'Hayami, Shinya'
'Nakamura, Masaaki'

_publ_section_title
;
 Creating capsules with cubanes.
;
_journal_issue 29
_journal_name_full 'Dalton transactions (Cambridge, England : 2003)'
_journal_page_first 9575
_journal_page_last 9578
_journal_paper_doi 10.1039/c8dt01911h
_journal_volume 47
_journal_year 2018
_chemical_formula_moiety 'C78 H132 N12 Ni8 O26, B F4'
_chemical_formula_sum 'C78 H132 B F4 N12 Ni8 O26'
_chemical_formula_weight 2210.29
_space_group_crystal_system monoclinic
_space_group_IT_number 14
_space_group_name_Hall '-P 2ybc'
_space_group_name_H-M_alt 'P 1 21/c 1'
_symmetry_space_group_name_Hall '-P 2ybc'
_symmetry_space_group_name_H-M 'P 1 21/c 1'
_atom_sites_solution_hydrogens mixed
_audit_creation_date 2018-06-27
_audit_creation_method
;
Olex2 1.2
(compiled 2017.08.10 svn.r3458 for OlexSys, GUI svn.r5381)
;
_audit_update_record
;
2018-06-27 deposited with the CCDC.
2018-06-28 downloaded from the CCDC.
;
_cell_angle_alpha 90
_cell_angle_beta 103.89(3)
_cell_angle_gamma 90
_cell_formula_units_Z 6
_cell_length_a 21.433(4)
_cell_length_b 22.146(4)
_cell_length_c 35.041(7)
_cell_measurement_reflns_used 12000
_cell_measurement_temperature 100(2)
_cell_measurement_theta_max 25.000
_cell_measurement_theta_min 0.979
_cell_volume 16146(6)
_computing_cell_refinement 'XDS (Kabsch, 1993)'
_computing_data_collection 'BLU-ICE (McPhillips et al., 2002)'
_computing_data_reduction 'XDS (Kabsch, 1993)'
_computing_molecular_graphics 'Olex2 (Dolomanov et al., 2009)'
_computing_publication_material 'Olex2 (Dolomanov et al., 2009)'
_computing_structure_refinement 'ShelXL (Sheldrick, 2015)'
_computing_structure_solution 'shelxT (sheldrick, 2015)'
_diffrn_ambient_temperature 100(2)
_diffrn_measured_fraction_theta_full 0.997
_diffrn_measured_fraction_theta_max 0.997
_diffrn_measurement_device_type 'ADSC Quantum Detector'
_diffrn_measurement_method '\p  scans'
_diffrn_radiation_type 'silicon double crystal monochromated synchrotron'
_diffrn_radiation_wavelength 0.7108
_diffrn_reflns_av_R_equivalents 0.1645
_diffrn_reflns_av_unetI/netI 0.0842
_diffrn_reflns_Laue_measured_fraction_full 0.997
_diffrn_reflns_Laue_measured_fraction_max 0.997
_diffrn_reflns_limit_h_max 25
_diffrn_reflns_limit_h_min -25
_diffrn_reflns_limit_k_max 26
_diffrn_reflns_limit_k_min -26
_diffrn_reflns_limit_l_max 41
_diffrn_reflns_limit_l_min -41
_diffrn_reflns_number 197202
_diffrn_reflns_point_group_measured_fraction_full 0.997
_diffrn_reflns_point_group_measured_fraction_max 0.997
_diffrn_reflns_theta_full 25.000
_diffrn_reflns_theta_max 25.000
_diffrn_reflns_theta_min 0.979
_diffrn_source 'Australian Synchrotron MX1'
_exptl_absorpt_coefficient_mu 1.443
_exptl_absorpt_correction_type none
_exptl_crystal_colour blue
_exptl_crystal_density_diffrn 1.364
_exptl_crystal_description prism
_exptl_crystal_F_000 6941
_exptl_crystal_size_max 0.025
_exptl_crystal_size_mid 0.015
_exptl_crystal_size_min 0.010
_refine_diff_density_max 2.244
_refine_diff_density_min -0.896
_refine_diff_density_rms 0.124
_refine_ls_extinction_method none
_refine_ls_goodness_of_fit_ref 1.006
_refine_ls_hydrogen_treatment constr
_refine_ls_matrix_type full
_refine_ls_number_parameters 1745
_refine_ls_number_reflns 28347
_refine_ls_number_restraints 2224
_refine_ls_restrained_S_all 3.203
_refine_ls_R_factor_all 0.1758
_refine_ls_R_factor_gt 0.1004
_refine_ls_shift/su_max 0.001
_refine_ls_shift/su_mean 0.000
_refine_ls_structure_factor_coef Fsqd
_refine_ls_weighting_details 'w=1/[\s^2^(Fo^2^)+(0.1791P)^2^+38.8623P] where P=(Fo^2^+2Fc^2^)/3'
_refine_ls_weighting_scheme calc
_refine_ls_wR_factor_gt 0.2613
_refine_ls_wR_factor_ref 0.3296
_reflns_Friedel_coverage 0.000
_reflns_number_gt 13887
_reflns_number_total 28347
_reflns_threshold_expression 'I > 2\s(I)'
_cod_data_source_file c8dt01911h2.cif
_cod_data_source_block p21byc_a_sq
_cod_depositor_comments 'Adding full bibliography for 7046891--7046893.cif.'
_cod_database_code 7046893
_shelx_shelxl_version_number 2014/7
_shelx_space_group_comment
;
The symmetry employed for this shelxl refinement is uniquely defined
by the following loop, which should always be used as a source of
symmetry information in preference to the above space-group names.
They are only intended as comments.
;
_olex2_refinement_description
;
1. Fixed Uiso
 At 1.2 times of:
  All C(H) groups, {H26A,H26B} of O26, {H24A,H24B} of O24, {H20A,H20B} of O20,
   {H19A,H19B} of O19, {H38A,H38B} of O38, All C(H,H) groups, All N(H) groups,
  All N(H,H) groups
 At 1.5 times of:
  All C(H,H,H) groups, {H25A,H25B} of O25, {H18A,H18B} of O18, {H37C,H37D} of
  O37, {H39A,H39B} of O39
2. Restrained distances
 C47-C48
 1.542 with sigma of 0.02
 H25B-O23
 2 with sigma of 0.02
 H18A-O11
 2 with sigma of 0.02
 H37C-O32
 2 with sigma of 0.02
 H39A-O34
 2 with sigma of 0.02
 H3-H19
 2 with sigma of 0.02
 H19-H90
 2 with sigma of 0.02
 F4-B1 \\sim F3-B1 \\sim F1-B1 \\sim F2-B1
 with sigma of 0.02
3. Rigid bond restraints
 F2, F3, F4, F1
 with sigma for 1-2 distances of 0.01 and sigma for 1-3 distances of 0.01
4. Uiso/Uaniso restraints and constraints
F2 \\sim F3 \\sim F4 \\sim F1: within 2A with sigma of 0.04 and sigma for
terminal atoms of 0.08
Uanis(N14) = Uanis(N16) = Uanis(N18)
Uanis(C81) = Uanis(C82) = Uanis(C83) = Uanis(C84)
5. Rigid body (RIGU) restrains
 All non-hydrogen atoms
 with sigma for 1-2 distances of 0.004 and sigma for 1-3 distances of 0.004
6. Others
 Fixed Sof: F2(0.5) F3(0.5) F4(0.5) F1(0.5)
7.a Riding coordinates:
 O19(H19A,H19B), O20(H20A,H20B), O24(H24A,H24B), O26(H26A,H26B), N1(H1),
 N2(H2A,H2B), N3(H3), N4(H4A,H4B), N5(H5A,H5B), N6(H6), N7(H7), N8(H8A,H8B),
 N9(H9A,H9B), N10(H10), N11(H11), N12(H12A,H12B), O38(H38A,H38B), N13(H13),
 N14(H14A,H14B), N15(H15), N16(H16A,H16B), N17(H17A), N18(H18C,H18D)
7.b Rotating group:
 O18(H18A,H18B), O25(H25A,H25B), O37(H37C,H37D), O39(H39A,H39B)
7.c Secondary CH2 refined with riding coordinates:
 C2(H2C,H2D), C3(H3A,H3B), C4(H4C,H4D), C5(H5C,H5D), C6(H6A,H6B), C9(H9C,H9D),
 C10(H10A,H10B), C11(H11A,H11B), C12(H12C,H12D), C13(H13A,H13B), C20(H20C,H20D),
  C21(H21A,H21B), C22(H22A,H22B), C23(H23A,H23B), C24(H24C,H24D), C33(H33A,
 H33B), C34(H34A,H34B), C35(H35A,H35B), C36(H36A,H36B), C37(H37A,H37B),
 C44(H44A,H44B), C45(H45A,H45B), C46(H46A,H46B), C47(H47A,H47B), C48(H48A,H48B),
  C59(H59A,H59B), C60(H60A,H60B), C61(H61A,H61B), C62(H62A,H62B), C63(H63A,
 H63B), C80(H80A,H80B), C81(H81A,H81B), C82(H82A,H82B), C83(H83A,H83B),
 C84(H84A,H84B), C93(H93A,H93B), C94(H94A,H94B), C95(H95A,H95B), C96(H96A,H96B),
  C97(H97A,H97B), C106(H10F,H10G), C107(H10H,H10I), C108(H10J,H10K), C109(H10L,
 H10M), C110(H11C,H11D)
7.d Aromatic/amide H refined with riding coordinates:
 C16(H16), C17(H17), C18(H18), C19(H19), C28(H28), C29(H29), C30(H30),
 C31(H31), C40(H40), C41(H41), C42(H42), C43(H43), C52(H52), C53(H53), C54(H54),
  C55(H55), C66(H66), C67(H67), C68(H68), C69(H69), C72(H72), C73(H73),
 C74(H74), C75(H75), C87(H87), C88(H88), C89(H89), C90(H90), C100(H100),
 C101(H101), C102(H102), C103(H103), C113(H113), C114(H114), C115(H115),
 C116(H116)
7.e Idealised Me refined as rotating group:
 C7(H7A,H7B,H7C), C56(H56A,H56B,H56C), C57(H57A,H57B,H57C), C76(H76A,H76B,
 H76C), C77(H77A,H77B,H77C), C78(H78A,H78B,H78C), C91(H91A,H91B,H91C),
 C104(H10C,H10D,H10E), C117(H11E,H11F,H11G)
;
_olex2_submission_special_instructions 'No special instructions were received'

loop_
_space_group_symop_operation_xyz
'x, y, z'
'-x, y+1/2, -z+1/2'
'-x, -y, -z'
'x, -y-1/2, z-1/2'

loop_
_atom_site_label
_atom_site_type_symbol
_atom_site_fract_x
_atom_site_fract_y
_atom_site_fract_z
_atom_site_U_iso_or_equiv
_atom_site_adp_type
_atom_site_occupancy
_atom_site_site_symmetry_order
_atom_site_calc_flag
_atom_site_refinement_flags_posn
_atom_site_refinement_flags_adp
_atom_site_refinement_flags_occupancy
_atom_site_disorder_assembly
_atom_site_disorder_group
Ni1 Ni 0.52774(7) 0.30816(6) 0.56149(4) 0.0607(4) Uani 1 1 d . U . . .
Ni2 Ni 0.53787(7) 0.39482(6) 0.62911(4) 0.0554(4) Uani 1 1 d . U . . .
Ni3 Ni 0.41946(7) 0.31128(6) 0.60418(4) 0.0567(4) Uani 1 1 d . U . . .
Ni4 Ni 0.43922(6) 0.41617(6) 0.54820(4) 0.0542(4) Uani 1 1 d . U . . .
Ni5 Ni 0.15213(7) 0.60994(6) 0.69115(4) 0.0563(4) Uani 1 1 d . U . . .
Ni6 Ni 0.15339(7) 0.68784(7) 0.76223(4) 0.0600(4) Uani 1 1 d . U . . .
Ni7 Ni 0.25113(7) 0.58789(6) 0.77137(4) 0.0558(4) Uani 1 1 d . U . . .
Ni8 Ni 0.26238(6) 0.70260(6) 0.72119(4) 0.0520(3) Uani 1 1 d . U . . .
O1 O 0.5355(4) 0.3989(3) 0.5690(2) 0.0623(17) Uani 1 1 d . U . . .
O2 O 0.5178(3) 0.3055(3) 0.6169(2) 0.0593(16) Uani 1 1 d . U . . .
O3 O 0.4317(3) 0.3233(3) 0.54809(19) 0.0548(15) Uani 1 1 d . U . . .
O4 O 0.4413(3) 0.4032(3) 0.6070(2) 0.0568(16) Uani 1 1 d . U . . .
O5 O 0.3419(3) 0.4250(3) 0.53003(19) 0.0526(16) Uani 1 1 d . U . . .
O6 O 0.1545(3) 0.5994(3) 0.7503(2) 0.0598(16) Uani 1 1 d . U . . .
O7 O 0.2503(3) 0.6805(3) 0.77575(18) 0.0554(16) Uani 1 1 d . U . . .
O8 O 0.2498(3) 0.6098(3) 0.71306(19) 0.0534(16) Uani 1 1 d . U . . .
O9 O 0.1638(3) 0.6999(3) 0.70696(19) 0.0562(16) Uani 1 1 d . U . . .
O10 O 0.2670(3) 0.7293(3) 0.66597(19) 0.0564(16) Uani 1 1 d . U . . .
O11 O 0.2592(3) 0.7903(3) 0.73505(19) 0.0578(17) Uani 1 1 d D U . . .
O12 O 0.5603(3) 0.4848(3) 0.6389(2) 0.0634(19) Uani 1 1 d . U . . .
O13 O 0.6319(4) 0.3773(3) 0.6407(2) 0.0642(18) Uani 1 1 d . U . . .
O14 O 0.3491(3) 0.5817(3) 0.79259(19) 0.0573(17) Uani 1 1 d . U . . .
O15 O 0.2407(4) 0.5811(4) 0.8267(2) 0.0660(19) Uani 1 1 d . U . . .
O16 O 0.4141(4) 0.2964(3) 0.6609(2) 0.0690(19) Uani 1 1 d . U . . .
O17 O 0.4142(4) 0.2230(3) 0.5952(2) 0.0614(18) Uani 1 1 d . U . . .
O18 O 0.1645(4) 0.7807(3) 0.7728(2) 0.068(2) Uani 1 1 d . U . . .
H18A H 0.2074 0.7954 0.7748 0.102 Uiso 1 1 d DGR . . . .
H18B H 0.1595 0.7954 0.7980 0.102 Uiso 1 1 d GR . . . .
O19 O 0.0529(4) 0.6866(4) 0.7401(2) 0.073(2) Uani 1 1 d . U . . .
H19A H 0.0372 0.6728 0.7133 0.088 Uiso 1 1 d R . . . .
H19B H 0.0323 0.7254 0.7371 0.088 Uiso 1 1 d R . . . .
O20 O 0.1486(4) 0.6643(4) 0.8186(2) 0.076(2) Uani 1 1 d . U . . .
H20A H 0.1559 0.6953 0.8342 0.091 Uiso 1 1 d R . . . .
H20B H 0.1799 0.6400 0.8287 0.091 Uiso 1 1 d R . . . .
O21 O 0.1402(4) 0.5196(3) 0.6786(2) 0.069(2) Uani 1 1 d . U . . .
O22 O 0.0576(4) 0.6179(3) 0.6794(2) 0.0691(19) Uani 1 1 d . U . . .
O23 O 0.4451(3) 0.4151(3) 0.4910(2) 0.0582(17) Uani 1 1 d D U . . .
O24 O 0.5108(4) 0.2161(3) 0.5568(2) 0.073(2) Uani 1 1 d . U . . .
H24A H 0.4941 0.2055 0.5324 0.088 Uiso 1 1 d R . . . .
H24B H 0.4809 0.2062 0.5686 0.088 Uiso 1 1 d R . . . .
O25 O 0.5312(4) 0.3242(4) 0.5030(2) 0.070(2) Uani 1 1 d . U . . .
H25A H 0.5710 0.3203 0.4992 0.105 Uiso 1 1 d GR . . . .
H25B H 0.5224 0.3627 0.4964 0.105 Uiso 1 1 d DGR . . . .
O26 O 0.6269(4) 0.3002(4) 0.5832(2) 0.077(2) Uani 1 1 d . U . . .
H26A H 0.6402 0.3298 0.5989 0.092 Uiso 1 1 d R . . . .
H26B H 0.6460 0.3053 0.5645 0.092 Uiso 1 1 d R . . . .
N1 N 0.2569(5) 0.4711(4) 0.4917(3) 0.069(3) Uani 1 1 d . U . . .
H1 H 0.2390 0.4850 0.4688 0.083 Uiso 1 1 d R . . . .
N2 N 0.1680(4) 0.6230(4) 0.6354(2) 0.058(2) Uani 1 1 d . U . . .
H2A H 0.1849 0.6597 0.6352 0.069 Uiso 1 1 d R . . . .
H2B H 0.1981 0.5968 0.6326 0.069 Uiso 1 1 d R . . . .
N3 N 0.3052(5) 0.7799(4) 0.6218(3) 0.079(3) Uani 1 1 d . U . . .
H3 H 0.3201 0.8135 0.6154 0.095 Uiso 1 1 d DR . . . .
N4 N 0.4548(4) 0.5086(4) 0.5581(3) 0.061(2) Uani 1 1 d . U . . .
H4A H 0.4835 0.5133 0.5809 0.073 Uiso 1 1 d R . . . .
H4B H 0.4721 0.5232 0.5394 0.073 Uiso 1 1 d R . . . .
N5 N 0.3598(4) 0.6818(4) 0.7340(2) 0.057(2) Uani 1 1 d . U . . .
H5A H 0.3677 0.6606 0.7562 0.068 Uiso 1 1 d R . . . .
H5B H 0.3645 0.6562 0.7153 0.068 Uiso 1 1 d R . . . .
N6 N 0.6084(4) 0.5536(4) 0.6824(3) 0.068(2) Uani 1 1 d . U . . .
H6 H 0.6421 0.5659 0.6993 0.082 Uiso 1 1 d R . . . .
N7 N 0.4297(5) 0.5266(5) 0.8279(3) 0.072(3) Uani 1 1 d . U . . .
H7 H 0.4472 0.5087 0.8495 0.086 Uiso 1 1 d R . . . .
N8 N 0.5228(4) 0.3896(4) 0.6853(2) 0.057(2) Uani 1 1 d . U . . .
H8A H 0.4978 0.4207 0.6880 0.069 Uiso 1 1 d R . . . .
H8B H 0.4996 0.3564 0.6858 0.069 Uiso 1 1 d R . . . .
N9 N 0.2486(4) 0.4966(4) 0.7567(3) 0.062(2) Uani 1 1 d . U . . .
H9A H 0.2129 0.4902 0.7379 0.074 Uiso 1 1 d R . . . .
H9B H 0.2816 0.4896 0.7459 0.074 Uiso 1 1 d R . . . .
N10 N 0.3527(7) 0.2595(5) 0.6991(4) 0.110(4) Uani 1 1 d . U . . .
H10 H 0.3337 0.2288 0.7063 0.132 Uiso 1 1 d R . . . .
N11 N 0.1003(6) 0.4365(5) 0.6477(3) 0.088(3) Uani 1 1 d . U . . .
H11 H 0.0692 0.4188 0.6315 0.106 Uiso 1 1 d R . . . .
N12 N 0.3227(4) 0.3366(4) 0.5911(2) 0.059(2) Uani 1 1 d . U . . .
H12A H 0.3183 0.3632 0.6093 0.071 Uiso 1 1 d R . . . .
H12B H 0.3152 0.3565 0.5684 0.071 Uiso 1 1 d R . . . .
C1 C 0.3105(5) 0.4399(5) 0.4963(3) 0.055(2) Uani 1 1 d . U . . .
C2 C 0.2274(5) 0.4830(5) 0.5241(3) 0.063(3) Uani 1 1 d . U . . .
H2C H 0.2600 0.4797 0.5485 0.075 Uiso 1 1 calc R . . . .
H2D H 0.1953 0.4522 0.5243 0.075 Uiso 1 1 calc R . . . .
C3 C 0.1963(5) 0.5433(5) 0.5227(3) 0.056(2) Uani 1 1 d . U . . .
H3A H 0.1615 0.5463 0.4993 0.067 Uiso 1 1 calc R . . . .
H3B H 0.2274 0.5746 0.5215 0.067 Uiso 1 1 calc R . . . .
C4 C 0.1700(5) 0.5521(5) 0.5597(3) 0.058(2) Uani 1 1 d . U . . .
H4C H 0.2053 0.5484 0.5827 0.070 Uiso 1 1 calc R . . . .
H4D H 0.1399 0.5197 0.5607 0.070 Uiso 1 1 calc R . . . .
C5 C 0.1358(5) 0.6133(4) 0.5616(3) 0.055(2) Uani 1 1 d . U . . .
H5C H 0.1648 0.6460 0.5595 0.066 Uiso 1 1 calc R . . . .
H5D H 0.0985 0.6163 0.5396 0.066 Uiso 1 1 calc R . . . .
C6 C 0.1147(5) 0.6193(4) 0.6000(3) 0.051(2) Uani 1 1 d . U . . .
H6A H 0.0884 0.6552 0.5986 0.062 Uiso 1 1 calc R . . . .
H6B H 0.0881 0.5848 0.6025 0.062 Uiso 1 1 calc R . . . .
C7 C 0.1284(6) 0.7439(5) 0.6810(3) 0.065(3) Uani 1 1 d . U . . .
H7A H 0.1195 0.7778 0.6959 0.097 Uiso 1 1 calc GR . . . .
H7B H 0.0887 0.7266 0.6665 0.097 Uiso 1 1 calc GR . . . .
H7C H 0.1532 0.7571 0.6631 0.097 Uiso 1 1 calc GR . . . .
C8 C 0.2857(5) 0.7789(5) 0.6556(3) 0.058(2) Uani 1 1 d . U . . .
C9 C 0.3008(6) 0.7309(5) 0.5959(3) 0.071(3) Uani 1 1 d . U . . .
H9C H 0.2923 0.7460 0.5692 0.085 Uiso 1 1 calc R . . . .
H9D H 0.2647 0.7058 0.5980 0.085 Uiso 1 1 calc R . . . .
C10 C 0.3582(5) 0.6942(5) 0.6033(4) 0.070(3) Uani 1 1 d . U . . .
H10A H 0.3703 0.6836 0.6310 0.084 Uiso 1 1 calc R . . . .
H10B H 0.3930 0.7174 0.5974 0.084 Uiso 1 1 calc R . . . .
C11 C 0.3487(6) 0.6365(5) 0.5789(4) 0.072(3) Uani 1 1 d . U . . .
H11A H 0.3269 0.6465 0.5520 0.086 Uiso 1 1 calc R . . . .
H11B H 0.3211 0.6094 0.5891 0.086 Uiso 1 1 calc R . . . .
C12 C 0.4115(6) 0.6037(5) 0.5786(3) 0.071(3) Uani 1 1 d . U . . .
H12C H 0.4370 0.6285 0.5652 0.086 Uiso 1 1 calc R . . . .
H12D H 0.4361 0.5978 0.6054 0.086 Uiso 1 1 calc R . . . .
C13 C 0.3993(5) 0.5442(4) 0.5586(3) 0.058(3) Uani 1 1 d . U . . .
H13A H 0.3717 0.5209 0.5713 0.069 Uiso 1 1 calc R . . . .
H13B H 0.3757 0.5510 0.5316 0.069 Uiso 1 1 calc R . . . .
C14 C 0.2826(5) 0.8365(4) 0.6772(3) 0.056(2) Uani 1 1 d . U . . .
C15 C 0.2676(5) 0.8380(4) 0.7144(3) 0.057(2) Uani 1 1 d . U . . .
C16 C 0.2597(6) 0.8948(4) 0.7308(3) 0.065(3) Uani 1 1 d . U . . .
H16 H 0.2487 0.8969 0.7548 0.078 Uiso 1 1 calc R . . . .
C17 C 0.2681(5) 0.9474(5) 0.7114(3) 0.065(3) Uani 1 1 d . U . . .
H17 H 0.2651 0.9844 0.7234 0.079 Uiso 1 1 calc R . . . .
C18 C 0.2811(6) 0.9460(5) 0.6746(4) 0.077(3) Uani 1 1 d . U . . .
H18 H 0.2863 0.9813 0.6613 0.092 Uiso 1 1 calc R . . . .
C19 C 0.2860(5) 0.8888(5) 0.6582(3) 0.067(3) Uani 1 1 d . U . . .
H19 H 0.2920 0.8870 0.6328 0.080 Uiso 1 1 calc DR . . . .
C20 C 0.4138(5) 0.7253(5) 0.7385(3) 0.061(3) Uani 1 1 d . U . . .
H20C H 0.4146 0.7504 0.7613 0.073 Uiso 1 1 calc R . . . .
H20D H 0.4056 0.7516 0.7157 0.073 Uiso 1 1 calc R . . . .
C21 C 0.4792(5) 0.6968(5) 0.7431(3) 0.061(3) Uani 1 1 d . U . . .
H21A H 0.4887 0.6724 0.7668 0.073 Uiso 1 1 calc R . . . .
H21B H 0.5113 0.7284 0.7464 0.073 Uiso 1 1 calc R . . . .
C22 C 0.4843(5) 0.6573(5) 0.7085(3) 0.057(2) Uani 1 1 d . U . . .
H22A H 0.4766 0.6822 0.6850 0.069 Uiso 1 1 calc R . . . .
H22B H 0.4507 0.6270 0.7045 0.069 Uiso 1 1 calc R . . . .
C23 C 0.5490(5) 0.6254(5) 0.7131(3) 0.060(3) Uani 1 1 d . U . . .
H23A H 0.5830 0.6552 0.7161 0.072 Uiso 1 1 calc R . . . .
H23B H 0.5577 0.6005 0.7366 0.072 Uiso 1 1 calc R . . . .
C24 C 0.5484(5) 0.5861(5) 0.6776(3) 0.066(3) Uani 1 1 d . U . . .
H24C H 0.5131 0.5576 0.6739 0.080 Uiso 1 1 calc R . . . .
H24D H 0.5417 0.6113 0.6543 0.080 Uiso 1 1 calc R . . . .
C25 C 0.6113(5) 0.5032(5) 0.6614(3) 0.057(2) Uani 1 1 d . U . . .
C26 C 0.6742(5) 0.4737(5) 0.6662(3) 0.061(2) Uani 1 1 d . U . . .
C27 C 0.6795(5) 0.4137(5) 0.6542(3) 0.061(2) Uani 1 1 d . U . . .
C28 C 0.7419(5) 0.3896(6) 0.6580(3) 0.066(3) Uani 1 1 d . U . . .
H28 H 0.7463 0.3501 0.6499 0.080 Uiso 1 1 calc R . . . .
C29 C 0.7968(6) 0.4238(6) 0.6737(3) 0.069(3) Uani 1 1 d . U . . .
H29 H 0.8374 0.4072 0.6759 0.083 Uiso 1 1 calc R . . . .
C30 C 0.7908(6) 0.4807(6) 0.6856(3) 0.071(3) Uani 1 1 d . U . . .
H30 H 0.8275 0.5034 0.6960 0.086 Uiso 1 1 calc R . . . .
C31 C 0.7311(5) 0.5058(5) 0.6826(3) 0.064(3) Uani 1 1 d . U . . .
H31 H 0.7282 0.5450 0.6916 0.077 Uiso 1 1 calc R . . . .
C32 C 0.3767(6) 0.5600(5) 0.8258(3) 0.063(3) Uani 1 1 d . U . . .
C33 C 0.4593(6) 0.5200(6) 0.7957(3) 0.075(3) Uani 1 1 d . U . . .
H33A H 0.4889 0.5532 0.7959 0.090 Uiso 1 1 calc R . . . .
H33B H 0.4266 0.5218 0.7712 0.090 Uiso 1 1 calc R . . . .
C34 C 0.4953(5) 0.4613(5) 0.7975(3) 0.065(3) Uani 1 1 d . U . . .
H34A H 0.4664 0.4279 0.7985 0.078 Uiso 1 1 calc R . . . .
H34B H 0.5298 0.4602 0.8211 0.078 Uiso 1 1 calc R . . . .
C35 C 0.5228(6) 0.4548(5) 0.7615(3) 0.062(3) Uani 1 1 d . U . . .
H35A H 0.4886 0.4615 0.7381 0.074 Uiso 1 1 calc R . . . .
H35B H 0.5548 0.4862 0.7623 0.074 Uiso 1 1 calc R . . . .
C36 C 0.5534(5) 0.3943(4) 0.7579(3) 0.058(2) Uani 1 1 d . U . . .
H36A H 0.5901 0.3889 0.7800 0.069 Uiso 1 1 calc R . . . .
H36B H 0.5227 0.3626 0.7589 0.069 Uiso 1 1 calc R . . . .
C37 C 0.5749(5) 0.3887(4) 0.7205(3) 0.054(2) Uani 1 1 d . U . . .
H37A H 0.6041 0.4215 0.7190 0.065 Uiso 1 1 calc R . . . .
H37B H 0.5985 0.3512 0.7211 0.065 Uiso 1 1 calc R . . . .
C38 C 0.3511(6) 0.5680(5) 0.8614(3) 0.065(3) Uani 1 1 d . U . . .
C39 C 0.2869(5) 0.5786(5) 0.8593(3) 0.064(3) Uani 1 1 d . U . . .
C40 C 0.2677(6) 0.5863(6) 0.8952(3) 0.074(3) Uani 1 1 d . U . . .
H40 H 0.2247 0.5931 0.8946 0.089 Uiso 1 1 calc R . . . .
C41 C 0.3129(6) 0.5838(8) 0.9313(4) 0.101(5) Uani 1 1 d . U . . .
H41 H 0.2999 0.5880 0.9546 0.121 Uiso 1 1 calc R . . . .
C42 C 0.3768(6) 0.5752(7) 0.9321(3) 0.090(4) Uani 1 1 d . U . . .
H42 H 0.4072 0.5744 0.9560 0.108 Uiso 1 1 calc R . . . .
C43 C 0.3954(6) 0.5678(7) 0.8979(3) 0.085(4) Uani 1 1 d . U . . .
H43 H 0.4388 0.5625 0.8988 0.102 Uiso 1 1 calc R . . . .
C44 C 0.2515(6) 0.4517(5) 0.7879(3) 0.070(3) Uani 1 1 d . U . . .
H44A H 0.2112 0.4520 0.7959 0.084 Uiso 1 1 calc R . . . .
H44B H 0.2855 0.4626 0.8105 0.084 Uiso 1 1 calc R . . . .
C45 C 0.2640(8) 0.3876(5) 0.7743(4) 0.090(4) Uani 1 1 d . U . . .
H45A H 0.2544 0.3584 0.7927 0.108 Uiso 1 1 calc R . . . .
H45B H 0.2356 0.3799 0.7488 0.108 Uiso 1 1 calc R . . . .
C46 C 0.3335(8) 0.3798(6) 0.7718(5) 0.116(5) Uani 1 1 d . U . . .
H46A H 0.3616 0.3833 0.7979 0.139 Uiso 1 1 calc R . . . .
H46B H 0.3446 0.4118 0.7556 0.139 Uiso 1 1 calc R . . . .
C47 C 0.3445(12) 0.3188(7) 0.7542(5) 0.158(7) Uani 1 1 d D U . . .
H47A H 0.3854 0.3029 0.7689 0.189 Uiso 1 1 calc R . . . .
H47B H 0.3113 0.2912 0.7580 0.189 Uiso 1 1 calc R . . . .
C48 C 0.3445(11) 0.3186(7) 0.7135(5) 0.151(8) Uani 1 1 d D U . . .
H48A H 0.3789 0.3444 0.7095 0.181 Uiso 1 1 calc R . . . .
H48B H 0.3042 0.3353 0.6985 0.181 Uiso 1 1 calc R . . . .
C49 C 0.3869(6) 0.2529(5) 0.6718(3) 0.070(3) Uani 1 1 d . U . . .
C50 C 0.3882(5) 0.1897(5) 0.6556(3) 0.065(3) Uani 1 1 d . U . . .
C51 C 0.4022(5) 0.1796(5) 0.6193(3) 0.062(2) Uani 1 1 d . U . . .
C52 C 0.4055(6) 0.1187(5) 0.6068(4) 0.070(3) Uani 1 1 d . U . . .
H52 H 0.4158 0.1108 0.5830 0.084 Uiso 1 1 calc R . . . .
C53 C 0.3938(6) 0.0719(6) 0.6294(4) 0.079(3) Uani 1 1 d . U . . .
H53 H 0.3946 0.0324 0.6205 0.095 Uiso 1 1 calc R . . . .
C54 C 0.3806(6) 0.0832(5) 0.6659(4) 0.079(3) Uani 1 1 d . U . . .
H54 H 0.3732 0.0513 0.6815 0.095 Uiso 1 1 calc R . . . .
C55 C 0.3786(6) 0.1403(5) 0.6782(4) 0.078(3) Uani 1 1 d . U . . .
H55 H 0.3704 0.1473 0.7027 0.094 Uiso 1 1 calc R . . . .
C56 C 0.2902(5) 0.7094(5) 0.8103(3) 0.061(3) Uani 1 1 d . U . . .
H56A H 0.3294 0.6871 0.8191 0.091 Uiso 1 1 calc GR . . . .
H56B H 0.2676 0.7104 0.8309 0.091 Uiso 1 1 calc GR . . . .
H56C H 0.2999 0.7499 0.8039 0.091 Uiso 1 1 calc GR . . . .
C57 C 0.1109(6) 0.5567(6) 0.7608(3) 0.076(3) Uani 1 1 d . U . . .
H57A H 0.1090 0.5211 0.7450 0.115 Uiso 1 1 calc GR . . . .
H57B H 0.0689 0.5744 0.7564 0.115 Uiso 1 1 calc GR . . . .
H57C H 0.1258 0.5462 0.7880 0.115 Uiso 1 1 calc GR . . . .
C58 C 0.0897(6) 0.4927(6) 0.6587(3) 0.071(3) Uani 1 1 d . U . . .
C59 C 0.1590(8) 0.4029(7) 0.6609(5) 0.110(4) Uani 1 1 d . U . . .
H59A H 0.1593 0.3864 0.6866 0.132 Uiso 1 1 calc R . . . .
H59B H 0.1944 0.4314 0.6646 0.132 Uiso 1 1 calc R . . . .
C60 C 0.1736(8) 0.3513(6) 0.6355(4) 0.099(4) Uani 1 1 d . U . . .
H60A H 0.2120 0.3301 0.6494 0.119 Uiso 1 1 calc R . . . .
H60B H 0.1382 0.3228 0.6302 0.119 Uiso 1 1 calc R . . . .
C61 C 0.1830(9) 0.3749(7) 0.5992(5) 0.114(5) Uani 1 1 d . U . . .
H61A H 0.2154 0.4064 0.6038 0.136 Uiso 1 1 calc R . . . .
H61B H 0.1433 0.3909 0.5830 0.136 Uiso 1 1 calc R . . . .
C62 C 0.2056(7) 0.3191(7) 0.5799(5) 0.114(5) Uani 1 1 d . U . . .
H62A H 0.1777 0.2864 0.5839 0.137 Uiso 1 1 calc R . . . .
H62B H 0.1943 0.3273 0.5519 0.137 Uiso 1 1 calc R . . . .
C63 C 0.2710(6) 0.2924(5) 0.5880(4) 0.074(3) Uani 1 1 d . U . . .
H63A H 0.2784 0.2698 0.6123 0.089 Uiso 1 1 calc R . . . .
H63B H 0.2729 0.2642 0.5671 0.089 Uiso 1 1 calc R . . . .
C64 C 0.0274(6) 0.5202(5) 0.6516(3) 0.068(3) Uani 1 1 d . U . . .
C65 C 0.0118(6) 0.5785(5) 0.6648(3) 0.065(3) Uani 1 1 d . U . . .
C66 C -0.0520(6) 0.5954(5) 0.6608(3) 0.071(3) Uani 1 1 d . U . . .
H66 H -0.0608 0.6323 0.6710 0.085 Uiso 1 1 calc R . . . .
C67 C -0.1020(6) 0.5596(6) 0.6424(4) 0.083(3) Uani 1 1 d . U . . .
H67 H -0.1442 0.5718 0.6405 0.100 Uiso 1 1 calc R . . . .
C68 C -0.0891(7) 0.5030(7) 0.6261(4) 0.098(4) Uani 1 1 d . U . . .
H68 H -0.1227 0.4792 0.6122 0.118 Uiso 1 1 calc R . . . .
C69 C -0.0278(6) 0.4847(6) 0.6310(4) 0.083(3) Uani 1 1 d . U . . .
H69 H -0.0203 0.4474 0.6208 0.099 Uiso 1 1 calc R . . . .
C70 C 0.3299(5) 0.4194(5) 0.4601(3) 0.057(2) Uani 1 1 d . U . . .
C71 C 0.3946(5) 0.4074(4) 0.4604(3) 0.050(2) Uani 1 1 d . U . . .
C72 C 0.4082(5) 0.3833(5) 0.4263(3) 0.058(2) Uani 1 1 d . U . . .
H72 H 0.4507 0.3761 0.4257 0.070 Uiso 1 1 calc R . . . .
C73 C 0.3595(5) 0.3698(5) 0.3934(3) 0.067(3) Uani 1 1 d . U . . .
H73 H 0.3691 0.3524 0.3714 0.080 Uiso 1 1 calc R . . . .
C74 C 0.2955(6) 0.3831(6) 0.3940(3) 0.070(3) Uani 1 1 d . U . . .
H74 H 0.2624 0.3757 0.3719 0.085 Uiso 1 1 calc R . . . .
C75 C 0.2822(5) 0.4068(5) 0.4270(3) 0.062(3) Uani 1 1 d . U . . .
H75 H 0.2397 0.4147 0.4273 0.074 Uiso 1 1 calc R . . . .
C76 C 0.3882(5) 0.2917(5) 0.5175(3) 0.058(3) Uani 1 1 d . U . . .
H76A H 0.3487 0.3138 0.5098 0.088 Uiso 1 1 calc GR . . . .
H76B H 0.3799 0.2524 0.5267 0.088 Uiso 1 1 calc GR . . . .
H76C H 0.4068 0.2876 0.4953 0.088 Uiso 1 1 calc GR . . . .
C77 C 0.5491(6) 0.2612(5) 0.6454(3) 0.067(3) Uani 1 1 d . U . . .
H77A H 0.5904 0.2762 0.6593 0.100 Uiso 1 1 calc GR . . . .
H77B H 0.5546 0.2244 0.6322 0.100 Uiso 1 1 calc GR . . . .
H77C H 0.5232 0.2537 0.6638 0.100 Uiso 1 1 calc GR . . . .
C78 C 0.5814(5) 0.4360(5) 0.5571(3) 0.066(3) Uani 1 1 d . U . . .
H78A H 0.5685 0.4425 0.5292 0.099 Uiso 1 1 calc GR . . . .
H78B H 0.6226 0.4166 0.5636 0.099 Uiso 1 1 calc GR . . . .
H78C H 0.5842 0.4742 0.5704 0.099 Uiso 1 1 calc GR . . . .
Ni9 Ni 0.18034(7) 0.20634(6) 0.40037(4) 0.0581(4) Uani 1 1 d . U . . .
Ni10 Ni 0.19544(7) 0.11984(6) 0.46879(4) 0.0570(4) Uani 1 1 d . U . . .
Ni11 Ni 0.09521(7) 0.09519(6) 0.38990(4) 0.0572(4) Uani 1 1 d . U . . .
Ni12 Ni 0.07423(6) 0.20027(6) 0.44445(4) 0.0527(3) Uani 1 1 d . U . . .
O27 O 0.1732(3) 0.2089(3) 0.45618(19) 0.0575(16) Uani 1 1 d . U . . .
O28 O 0.1901(3) 0.1172(3) 0.4091(2) 0.0620(17) Uani 1 1 d . U . . .
O29 O 0.0853(3) 0.1878(3) 0.38872(18) 0.0518(15) Uani 1 1 d . U . . .
O30 O 0.0979(3) 0.1099(3) 0.4488(2) 0.0594(17) Uani 1 1 d . U . . .
O31 O 0.0691(3) 0.2149(3) 0.50092(19) 0.0568(17) Uani 1 1 d . U . . .
O32 O 0.0644(3) 0.2887(3) 0.43531(19) 0.0570(17) Uani 1 1 d D U . . .
O33 O -0.0017(3) 0.0808(3) 0.3701(2) 0.0602(18) Uani 1 1 d . U . . .
O34 O 0.1030(3) 0.0962(3) 0.3342(2) 0.0619(18) Uani 1 1 d D U . . .
O35 O 0.2180(4) 0.0318(3) 0.4774(2) 0.0648(19) Uani 1 1 d . U . . .
O36 O 0.2888(3) 0.1390(3) 0.4782(2) 0.0632(18) Uani 1 1 d . U . . .
O37 O 0.1594(4) 0.2978(3) 0.3947(2) 0.0636(19) Uani 1 1 d . U . . .
H37C H 0.1160 0.3100 0.3977 0.095 Uiso 1 1 d DGR . . . .
H37D H 0.1557 0.3171 0.3685 0.095 Uiso 1 1 d GR . . . .
O38 O 0.2805(4) 0.2211(4) 0.4219(2) 0.071(2) Uani 1 1 d . U . . .
H38A H 0.3030 0.2139 0.4036 0.085 Uiso 1 1 d R . . . .
H38B H 0.2984 0.1941 0.4407 0.085 Uiso 1 1 d R . . . .
O39 O 0.1826(4) 0.1918(4) 0.3418(2) 0.073(2) Uani 1 1 d . U . . .
H39A H 0.1768 0.1498 0.3330 0.109 Uiso 1 1 d DGR . . . .
H39B H 0.2237 0.1989 0.3348 0.109 Uiso 1 1 d GR . . . .
N13 N 0.0361(5) 0.2545(4) 0.5511(3) 0.071(2) Uani 1 1 d . U . . .
H13 H 0.0253 0.2863 0.5620 0.086 Uiso 1 1 d R . . . .
N14 N -0.1075(5) -0.0042(4) 0.5960(3) 0.0678(15) Uani 1 1 d . U . . .
H14A H -0.1487 0.0002 0.5838 0.081 Uiso 1 1 d R . . . .
H14B H -0.0853 0.0023 0.5780 0.081 Uiso 1 1 d R . . . .
N15 N -0.0823(5) 0.0257(6) 0.3351(3) 0.101(4) Uani 1 1 d . U . . .
H15 H -0.1016 0.0103 0.3129 0.121 Uiso 1 1 d R . . . .
N16 N -0.1801(4) -0.1234(4) 0.4745(2) 0.0678(15) Uani 1 1 d . U . . .
H16A H -0.1527 -0.0939 0.4729 0.081 Uiso 1 1 d R . . . .
H16B H -0.1596 -0.1579 0.4729 0.081 Uiso 1 1 d R . . . .
N17 N 0.2671(5) -0.0390(4) 0.5200(3) 0.066(2) Uani 1 1 d . U . . .
H17A H 0.3009 -0.0518 0.5366 0.080 Uiso 1 1 d R . . . .
N18 N 0.0204(4) -0.1719(4) 0.5680(3) 0.0678(15) Uani 1 1 d . U . . .
H18C H 0.0240 -0.1458 0.5493 0.081 Uiso 1 1 d R . . . .
H18D H 0.0278 -0.1514 0.5905 0.081 Uiso 1 1 d R . . . .
C79 C 0.0506(5) 0.2606(5) 0.5159(3) 0.062(3) Uani 1 1 d . U . . .
C80 C 0.0379(6) 0.1960(6) 0.5712(4) 0.079(3) Uani 1 1 d . U . . .
H80A H 0.0533 0.1652 0.5560 0.095 Uiso 1 1 calc R . . . .
H80B H 0.0678 0.1983 0.5968 0.095 Uiso 1 1 calc R . . . .
C81 C -0.0258(6) 0.1786(5) 0.5762(4) 0.0814(18) Uani 1 1 d . U . . .
H81A H -0.0555 0.1762 0.5505 0.098 Uiso 1 1 calc R . . . .
H81B H -0.0413 0.2099 0.5910 0.098 Uiso 1 1 calc R . . . .
C82 C -0.0259(6) 0.1200(5) 0.5967(4) 0.0814(18) Uani 1 1 d . U . . .
H82A H 0.0060 0.1214 0.6216 0.098 Uiso 1 1 calc R . . . .
H82B H -0.0136 0.0883 0.5809 0.098 Uiso 1 1 calc R . . . .
C83 C -0.0919(6) 0.1040(5) 0.6046(4) 0.0814(18) Uani 1 1 d . U . . .
H83A H -0.1020 0.1335 0.6227 0.098 Uiso 1 1 calc R . . . .
H83B H -0.1245 0.1071 0.5801 0.098 Uiso 1 1 calc R . . . .
C84 C -0.0948(6) 0.0426(5) 0.6212(4) 0.0814(18) Uani 1 1 d . U . . .
H84A H -0.0539 0.0348 0.6396 0.098 Uiso 1 1 calc R . . . .
H84B H -0.1273 0.0430 0.6363 0.098 Uiso 1 1 calc R . . . .
C85 C 0.0484(5) 0.3217(5) 0.4988(3) 0.052(2) Uani 1 1 d . U . . .
C86 C 0.0579(5) 0.3318(5) 0.4598(3) 0.055(2) Uani 1 1 d . U . . .
C87 C 0.0590(5) 0.3918(4) 0.4484(3) 0.061(3) Uani 1 1 d . U . . .
H87 H 0.0663 0.3998 0.4237 0.073 Uiso 1 1 calc R . . . .
C88 C 0.0504(5) 0.4392(5) 0.4705(3) 0.065(3) Uani 1 1 d . U . . .
H88 H 0.0497 0.4780 0.4603 0.078 Uiso 1 1 calc R . . . .
C89 C 0.0426(6) 0.4315(5) 0.5073(3) 0.073(3) Uani 1 1 d . U . . .
H89 H 0.0367 0.4647 0.5223 0.088 Uiso 1 1 calc R . . . .
C90 C 0.0434(6) 0.3777(5) 0.5212(3) 0.072(3) Uani 1 1 d . U . . .
H90 H 0.0406 0.3736 0.5472 0.086 Uiso 1 1 calc DR . . . .
C91 C 0.0404(5) 0.2157(4) 0.3568(3) 0.058(3) Uani 1 1 d . U . . .
H91A H 0.0033 0.1901 0.3486 0.087 Uiso 1 1 calc GR . . . .
H91B H 0.0601 0.2216 0.3352 0.087 Uiso 1 1 calc GR . . . .
H91C H 0.0274 0.2540 0.3652 0.087 Uiso 1 1 calc GR . . . .
C92 C -0.0285(6) 0.0578(5) 0.3371(3) 0.068(3) Uani 1 1 d . U . . .
C93 C -0.1110(7) 0.0161(7) 0.3675(4) 0.089(4) Uani 1 1 d . U . . .
H93A H -0.1405 0.0489 0.3685 0.107 Uiso 1 1 calc R . . . .
H93B H -0.0776 0.0168 0.3918 0.107 Uiso 1 1 calc R . . . .
C94 C -0.1471(6) -0.0437(6) 0.3647(3) 0.078(3) Uani 1 1 d . U . . .
H94A H -0.1182 -0.0768 0.3632 0.094 Uiso 1 1 calc R . . . .
H94B H -0.1817 -0.0442 0.3411 0.094 Uiso 1 1 calc R . . . .
C95 C -0.1744(5) -0.0514(5) 0.4008(3) 0.068(3) Uani 1 1 d . U . . .
H95A H -0.2043 -0.0188 0.4016 0.081 Uiso 1 1 calc R . . . .
H95B H -0.1397 -0.0487 0.4243 0.081 Uiso 1 1 calc R . . . .
C96 C -0.2095(5) -0.1124(5) 0.4008(3) 0.065(3) Uani 1 1 d . U . . .
H96A H -0.2461 -0.1141 0.3783 0.078 Uiso 1 1 calc R . . . .
H96B H -0.1806 -0.1451 0.3985 0.078 Uiso 1 1 calc R . . . .
C97 C -0.2323(5) -0.1202(5) 0.4382(3) 0.068(3) Uani 1 1 d . U . . .
H97A H -0.2603 -0.0867 0.4405 0.081 Uiso 1 1 calc R . . . .
H97B H -0.2576 -0.1569 0.4360 0.081 Uiso 1 1 calc R . . . .
C98 C -0.0066(6) 0.0668(6) 0.3010(3) 0.074(3) Uani 1 1 d . U . . .
C99 C 0.0569(5) 0.0876(5) 0.3019(3) 0.063(2) Uani 1 1 d . U . . .
C100 C 0.0740(6) 0.0982(6) 0.2658(3) 0.074(3) Uani 1 1 d . U . . .
H100 H 0.1141 0.1140 0.2656 0.088 Uiso 1 1 calc R . . . .
C101 C 0.0298(6) 0.0848(7) 0.2309(4) 0.096(4) Uani 1 1 d . U . . .
H101 H 0.0413 0.0885 0.2071 0.115 Uiso 1 1 calc R . . . .
C102 C -0.0306(7) 0.0661(10) 0.2316(4) 0.134(8) Uani 1 1 d . U . . .
H102 H -0.0602 0.0585 0.2079 0.161 Uiso 1 1 calc R . . . .
C103 C -0.0481(7) 0.0584(8) 0.2645(4) 0.112(6) Uani 1 1 d . U . . .
H103 H -0.0902 0.0469 0.2633 0.134 Uiso 1 1 calc R . . . .
C104 C 0.2390(6) 0.0821(5) 0.3957(3) 0.072(3) Uani 1 1 d . U . . .
H10C H 0.2564 0.0518 0.4149 0.108 Uiso 1 1 calc GR . . . .
H10D H 0.2728 0.1085 0.3924 0.108 Uiso 1 1 calc GR . . . .
H10E H 0.2197 0.0630 0.3711 0.108 Uiso 1 1 calc GR . . . .
C105 C 0.2698(6) 0.0131(5) 0.5007(3) 0.065(3) Uani 1 1 d . U . . .
C106 C 0.2074(6) -0.0716(6) 0.5135(4) 0.076(3) Uani 1 1 d . U . . .
H10F H 0.2009 -0.0943 0.4892 0.091 Uiso 1 1 calc R . . . .
H10G H 0.1721 -0.0433 0.5110 0.091 Uiso 1 1 calc R . . . .
C107 C 0.2078(6) -0.1145(5) 0.5472(4) 0.073(3) Uani 1 1 d . U . . .
H10H H 0.2425 -0.1434 0.5492 0.088 Uiso 1 1 calc R . . . .
H10I H 0.2157 -0.0918 0.5716 0.088 Uiso 1 1 calc R . . . .
C108 C 0.1452(6) -0.1477(6) 0.5416(3) 0.075(3) Uani 1 1 d . U . . .
H10J H 0.1396 -0.1727 0.5183 0.090 Uiso 1 1 calc R . . . .
H10K H 0.1106 -0.1183 0.5367 0.090 Uiso 1 1 calc R . . . .
C109 C 0.1386(5) -0.1874(5) 0.5756(3) 0.065(3) Uani 1 1 d . U . . .
H10L H 0.1477 -0.1631 0.5994 0.078 Uiso 1 1 calc R . . . .
H10M H 0.1708 -0.2189 0.5791 0.078 Uiso 1 1 calc R . . . .
C110 C 0.0728(5) -0.2168(5) 0.5710(3) 0.066(3) Uani 1 1 d . U . . .
H11C H 0.0636 -0.2417 0.5475 0.079 Uiso 1 1 calc R . . . .
H11D H 0.0739 -0.2430 0.5933 0.079 Uiso 1 1 calc R . . . .
C111 C 0.3332(5) 0.0445(5) 0.5044(3) 0.063(2) Uani 1 1 d . U . . .
C112 C 0.3377(5) 0.1026(5) 0.4901(3) 0.062(2) Uani 1 1 d . U . . .
C113 C 0.3992(6) 0.1234(6) 0.4908(4) 0.075(3) Uani 1 1 d . U . . .
H113 H 0.4038 0.1616 0.4808 0.090 Uiso 1 1 calc R . . . .
C114 C 0.4528(6) 0.0901(6) 0.5054(4) 0.079(3) Uani 1 1 d . U . . .
H114 H 0.4928 0.1046 0.5038 0.094 Uiso 1 1 calc R . . . .
C115 C 0.4483(6) 0.0355(6) 0.5224(4) 0.077(3) Uani 1 1 d . U . . .
H115 H 0.4854 0.0148 0.5348 0.092 Uiso 1 1 calc R . . . .
C116 C 0.3888(6) 0.0109(6) 0.5213(3) 0.073(3) Uani 1 1 d . U . . .
H116 H 0.3853 -0.0274 0.5316 0.087 Uiso 1 1 calc R . . . .
C117 C 0.2046(5) 0.2539(5) 0.4837(3) 0.058(3) Uani 1 1 d . U . . .
H11E H 0.2044 0.2918 0.4704 0.088 Uiso 1 1 calc GR . . . .
H11F H 0.2481 0.2418 0.4949 0.088 Uiso 1 1 calc GR . . . .
H11G H 0.1822 0.2581 0.5042 0.088 Uiso 1 1 calc GR . . . .
F5 F 0.4101(4) 0.4982(4) 0.6641(2) 0.100(2) Uani 1 1 d . U . . .
F6 F 0.3250(5) 0.5596(4) 0.6599(3) 0.115(3) Uani 1 1 d . U . . .
F7 F 0.3388(5) 0.4829(5) 0.7002(3) 0.130(3) Uani 1 1 d . U . . .
F8 F 0.3153(5) 0.4687(5) 0.6353(3) 0.136(3) Uani 1 1 d . U . . .
B2 B 0.3451(7) 0.5014(6) 0.6648(4) 0.069(3) Uani 1 1 d . U . . .
B1 B 0.0000 1.0000 0.5000 0.069(4) Uani 1 2 d DS TU P . .
F2 F -0.0150(9) 1.0215(9) 0.4633(4) 0.108(5) Uani 0.5 1 d D U . A 1
F3 F -0.0067(10) 0.9397(6) 0.4945(5) 0.113(5) Uani 0.5 1 d D U . A 1
F4 F 0.0636(7) 1.0083(12) 0.5116(9) 0.157(8) Uani 0.5 1 d D U . A 1
F1 F -0.0369(15) 1.0144(14) 0.5235(8) 0.188(12) Uani 0.5 1 d D U . A 2

loop_
_atom_site_aniso_label
_atom_site_aniso_U_11
_atom_site_aniso_U_22
_atom_site_aniso_U_33
_atom_site_aniso_U_23
_atom_site_aniso_U_13
_atom_site_aniso_U_12
Ni1 0.0590(8) 0.0612(8) 0.0514(8) -0.0063(6) -0.0077(7) 0.0071(7)
Ni2 0.0538(8) 0.0532(7) 0.0478(7) -0.0034(6) -0.0100(6) 0.0000(6)
Ni3 0.0639(9) 0.0484(7) 0.0480(7) -0.0052(6) -0.0061(6) -0.0026(6)
Ni4 0.0535(8) 0.0498(7) 0.0495(7) -0.0048(6) -0.0069(6) -0.0014(6)
Ni5 0.0599(8) 0.0556(8) 0.0442(7) -0.0048(6) -0.0057(6) -0.0055(7)
Ni6 0.0567(8) 0.0695(9) 0.0457(7) -0.0059(6) -0.0039(6) 0.0006(7)
Ni7 0.0585(8) 0.0567(8) 0.0438(7) -0.0006(6) -0.0040(6) -0.0050(6)
Ni8 0.0556(8) 0.0464(7) 0.0462(7) -0.0050(6) -0.0033(6) 0.0020(6)
O1 0.062(4) 0.062(4) 0.056(3) 0.000(3) 0.000(3) 0.001(3)
O2 0.065(4) 0.050(3) 0.054(3) -0.001(3) -0.003(3) 0.006(3)
O3 0.057(3) 0.046(3) 0.052(3) -0.007(3) -0.003(3) -0.001(3)
O4 0.056(4) 0.051(3) 0.055(3) -0.006(3) -0.003(3) -0.001(3)
O5 0.054(3) 0.048(3) 0.048(3) -0.003(3) -0.004(3) -0.001(3)
O6 0.058(4) 0.067(4) 0.047(3) -0.003(3) 0.000(3) -0.007(3)
O7 0.057(3) 0.061(3) 0.042(3) -0.006(3) -0.002(3) -0.003(3)
O8 0.057(4) 0.048(3) 0.047(3) 0.002(3) -0.002(3) -0.002(3)
O9 0.056(3) 0.053(3) 0.052(3) -0.003(3) -0.001(3) 0.000(3)
O10 0.065(4) 0.052(3) 0.048(3) -0.004(3) 0.006(3) -0.001(3)
O11 0.065(4) 0.051(3) 0.049(3) -0.003(3) -0.003(3) 0.003(3)
O12 0.061(4) 0.062(4) 0.056(4) -0.002(3) -0.007(3) -0.007(3)
O13 0.062(4) 0.068(4) 0.054(4) 0.000(3) -0.004(3) -0.001(3)
O14 0.063(4) 0.057(4) 0.046(3) 0.001(3) 0.000(3) -0.002(3)
O15 0.059(4) 0.082(5) 0.050(3) -0.001(3) -0.001(3) -0.003(4)
O16 0.090(5) 0.056(4) 0.056(4) -0.004(3) 0.008(3) -0.003(4)
O17 0.071(4) 0.050(3) 0.052(4) -0.003(3) -0.008(3) -0.004(3)
O18 0.071(5) 0.071(4) 0.052(4) -0.017(3) -0.003(4) 0.000(3)
O19 0.062(4) 0.089(5) 0.060(4) -0.014(4) -0.004(3) 0.000(4)
O20 0.081(5) 0.089(5) 0.051(4) -0.005(3) 0.003(3) 0.004(4)
O21 0.070(4) 0.060(4) 0.069(4) -0.011(3) 0.001(3) -0.012(3)
O22 0.067(4) 0.075(4) 0.056(4) -0.005(3) -0.003(3) -0.007(3)
O23 0.052(4) 0.061(4) 0.054(3) -0.006(3) -0.004(3) -0.005(3)
O24 0.081(5) 0.068(4) 0.059(4) -0.011(3) -0.005(4) 0.007(4)
O25 0.066(5) 0.081(5) 0.055(4) -0.004(3) -0.001(3) 0.007(4)
O26 0.068(4) 0.097(6) 0.060(4) -0.009(4) 0.004(3) 0.016(4)
N1 0.070(5) 0.083(6) 0.049(4) 0.004(4) 0.004(4) 0.022(4)
N2 0.067(5) 0.054(5) 0.043(3) -0.007(3) -0.004(3) -0.001(4)
N3 0.095(7) 0.066(5) 0.083(5) 0.000(4) 0.033(5) -0.007(5)
N4 0.059(5) 0.055(4) 0.059(5) -0.007(3) -0.003(4) -0.007(3)
N5 0.055(4) 0.057(5) 0.052(5) -0.001(4) 0.001(3) 0.000(3)
N6 0.058(5) 0.080(5) 0.056(5) -0.012(4) -0.008(4) -0.003(4)
N7 0.074(5) 0.089(6) 0.048(5) 0.006(4) 0.004(4) 0.021(5)
N8 0.062(5) 0.053(5) 0.045(4) -0.006(3) -0.010(3) 0.000(4)
N9 0.067(5) 0.059(4) 0.059(5) -0.004(3) 0.012(4) -0.009(4)
N10 0.167(11) 0.064(6) 0.122(8) -0.021(6) 0.076(8) -0.036(6)
N11 0.104(7) 0.076(5) 0.078(7) -0.029(5) 0.010(6) -0.022(5)
N12 0.062(4) 0.059(5) 0.047(4) -0.006(4) -0.004(3) -0.010(3)
C1 0.052(5) 0.055(5) 0.052(4) 0.005(4) -0.002(3) 0.003(4)
C2 0.066(6) 0.067(6) 0.051(5) -0.004(4) 0.005(5) 0.005(5)
C3 0.049(5) 0.065(5) 0.047(5) -0.002(4) -0.001(4) -0.001(4)
C4 0.059(6) 0.060(5) 0.051(5) 0.002(4) 0.004(4) 0.001(5)
C5 0.060(6) 0.053(5) 0.047(5) 0.005(4) 0.000(4) 0.000(4)
C6 0.056(5) 0.048(5) 0.041(4) 0.000(4) -0.006(4) -0.005(4)
C7 0.080(7) 0.061(6) 0.045(5) -0.003(4) -0.001(5) 0.018(5)
C8 0.056(6) 0.052(4) 0.062(5) 0.003(3) 0.007(4) 0.004(4)
C9 0.075(7) 0.075(6) 0.059(6) 0.008(5) 0.007(5) 0.011(5)
C10 0.063(6) 0.056(5) 0.088(8) 0.007(5) 0.014(5) -0.005(4)
C11 0.070(6) 0.064(5) 0.078(7) -0.001(5) 0.008(6) 0.002(5)
C12 0.075(6) 0.063(5) 0.068(7) -0.014(5) 0.001(5) 0.000(5)
C13 0.062(6) 0.050(5) 0.055(6) -0.008(4) 0.003(5) -0.006(4)
C14 0.050(5) 0.049(4) 0.057(4) 0.002(3) -0.013(4) 0.002(4)
C15 0.051(6) 0.048(4) 0.056(4) 0.002(3) -0.016(4) 0.000(4)
C16 0.077(7) 0.046(4) 0.061(5) 0.002(4) -0.007(5) 0.006(4)
C17 0.066(7) 0.048(5) 0.068(5) 0.005(4) -0.013(5) 0.015(4)
C18 0.088(8) 0.062(5) 0.069(6) 0.007(4) -0.004(6) 0.000(5)
C19 0.067(7) 0.059(4) 0.061(5) 0.005(4) -0.010(5) 0.004(4)
C20 0.060(5) 0.056(5) 0.061(6) -0.008(5) 0.004(4) -0.009(4)
C21 0.063(5) 0.057(6) 0.054(5) -0.007(4) 0.000(4) -0.003(4)
C22 0.054(5) 0.061(6) 0.048(5) -0.006(4) -0.003(4) -0.005(4)
C23 0.061(5) 0.060(5) 0.057(5) -0.003(4) 0.007(5) -0.008(4)
C24 0.064(6) 0.080(6) 0.049(5) -0.008(5) 0.000(5) 0.002(5)
C25 0.059(4) 0.064(5) 0.042(5) 0.009(4) 0.000(4) -0.004(4)
C26 0.053(4) 0.075(5) 0.043(5) -0.002(4) -0.010(4) -0.004(3)
C27 0.058(4) 0.064(5) 0.049(6) 0.000(4) -0.007(4) -0.001(3)
C28 0.062(5) 0.077(6) 0.052(6) 0.018(5) -0.003(4) 0.003(4)
C29 0.063(5) 0.079(6) 0.060(6) 0.014(5) 0.003(5) 0.000(4)
C30 0.056(5) 0.084(6) 0.067(7) 0.012(5) 0.001(5) 0.002(4)
C31 0.056(4) 0.077(6) 0.049(6) -0.002(5) -0.009(4) -0.001(4)
C32 0.064(5) 0.068(6) 0.051(4) 0.001(4) 0.001(4) 0.004(4)
C33 0.080(7) 0.083(7) 0.057(6) -0.001(5) 0.009(5) 0.021(6)
C34 0.059(6) 0.080(6) 0.045(5) -0.009(4) -0.008(4) 0.005(5)
C35 0.075(7) 0.053(5) 0.053(5) 0.002(4) 0.006(5) 0.005(5)
C36 0.052(6) 0.052(5) 0.058(5) -0.003(4) -0.008(4) 0.003(4)
C37 0.056(5) 0.046(5) 0.048(4) -0.004(4) -0.013(4) 0.000(4)
C38 0.063(5) 0.076(7) 0.051(4) 0.006(4) 0.003(4) 0.005(5)
C39 0.058(5) 0.075(7) 0.052(4) 0.006(4) -0.001(3) -0.005(4)
C40 0.055(6) 0.105(9) 0.053(4) -0.001(5) -0.004(4) -0.006(6)
C41 0.058(6) 0.190(16) 0.048(5) 0.007(6) 0.000(4) -0.001(7)
C42 0.056(6) 0.158(13) 0.047(5) 0.007(6) -0.005(4) 0.001(6)
C43 0.059(6) 0.138(12) 0.053(5) 0.011(5) 0.002(4) -0.002(6)
C44 0.077(8) 0.068(5) 0.065(6) 0.003(4) 0.016(6) -0.010(5)
C45 0.151(10) 0.052(5) 0.085(8) 0.005(5) 0.063(8) -0.011(6)
C46 0.157(11) 0.064(7) 0.157(12) 0.006(7) 0.096(9) 0.001(7)
C47 0.30(2) 0.070(8) 0.145(11) 0.011(7) 0.124(12) 0.024(10)
C48 0.27(2) 0.075(7) 0.140(11) -0.017(7) 0.112(13) -0.023(9)
C49 0.088(7) 0.065(5) 0.049(5) 0.002(4) 0.000(5) -0.008(4)
C50 0.064(6) 0.062(4) 0.060(5) 0.000(3) -0.005(4) -0.009(4)
C51 0.061(6) 0.056(4) 0.055(4) -0.001(3) -0.011(4) -0.002(4)
C52 0.073(7) 0.056(4) 0.069(6) 0.005(4) -0.006(5) 0.000(4)
C53 0.088(8) 0.061(5) 0.070(6) 0.011(4) -0.016(6) -0.003(5)
C54 0.082(8) 0.064(5) 0.074(6) 0.011(4) -0.015(6) -0.014(5)
C55 0.085(8) 0.069(5) 0.068(6) 0.001(4) -0.006(5) -0.022(5)
C56 0.058(6) 0.067(6) 0.047(5) -0.010(4) -0.007(4) 0.000(5)
C57 0.073(7) 0.088(7) 0.062(7) 0.001(6) 0.005(5) -0.021(6)
C58 0.077(5) 0.075(5) 0.056(6) -0.011(4) 0.006(4) -0.023(4)
C59 0.108(9) 0.092(8) 0.125(10) -0.030(7) 0.019(7) -0.016(6)
C60 0.126(10) 0.073(7) 0.083(7) -0.013(6) -0.003(7) -0.020(7)
C61 0.143(12) 0.087(8) 0.104(8) -0.010(6) 0.017(8) 0.003(8)
C62 0.075(6) 0.103(9) 0.155(11) -0.061(8) 0.009(6) -0.027(6)
C63 0.073(6) 0.075(6) 0.069(7) -0.023(6) 0.005(5) -0.021(5)
C64 0.076(5) 0.066(5) 0.057(6) 0.007(4) 0.005(4) -0.021(4)
C65 0.066(5) 0.075(5) 0.042(5) 0.009(4) -0.014(4) -0.013(4)
C66 0.064(5) 0.069(6) 0.068(7) 0.027(5) -0.009(4) -0.010(4)
C67 0.077(6) 0.082(6) 0.075(7) 0.040(5) -0.015(5) -0.026(5)
C68 0.090(7) 0.086(7) 0.101(9) 0.026(6) -0.012(6) -0.028(5)
C69 0.091(6) 0.065(6) 0.072(7) 0.022(5) -0.020(5) -0.029(5)
C70 0.056(4) 0.057(6) 0.052(4) 0.009(4) 0.000(3) 0.004(4)
C71 0.049(4) 0.047(5) 0.048(4) 0.000(4) -0.003(3) -0.003(4)
C72 0.053(5) 0.067(6) 0.051(4) 0.000(4) 0.006(4) -0.010(4)
C73 0.062(5) 0.084(8) 0.048(5) -0.003(5) 0.003(4) -0.004(5)
C74 0.062(5) 0.091(8) 0.055(5) 0.003(5) 0.007(4) -0.003(5)
C75 0.049(5) 0.080(7) 0.052(4) 0.003(4) 0.000(4) 0.007(5)
C76 0.060(6) 0.066(6) 0.039(5) -0.003(4) -0.010(4) -0.009(5)
C77 0.071(7) 0.058(5) 0.056(6) -0.002(4) -0.013(5) 0.009(5)
C78 0.057(6) 0.073(6) 0.059(6) 0.003(5) -0.004(5) -0.008(5)
Ni9 0.0590(8) 0.0601(8) 0.0489(7) -0.0047(6) 0.0006(6) -0.0051(7)
Ni10 0.0531(8) 0.0551(8) 0.0502(7) -0.0029(6) -0.0123(6) -0.0005(6)
Ni11 0.0575(8) 0.0500(7) 0.0508(7) -0.0045(6) -0.0129(6) 0.0034(6)
Ni12 0.0561(8) 0.0484(7) 0.0460(7) 0.0028(6) -0.0024(6) -0.0010(6)
O27 0.062(4) 0.057(3) 0.050(3) -0.004(3) 0.005(3) -0.009(3)
O28 0.061(4) 0.056(4) 0.059(4) -0.007(3) -0.005(3) 0.003(3)
O29 0.057(3) 0.047(3) 0.047(3) 0.002(2) 0.004(3) 0.004(3)
O30 0.059(4) 0.051(3) 0.055(4) -0.001(3) -0.013(3) -0.005(3)
O31 0.062(4) 0.055(4) 0.050(3) 0.002(3) 0.007(3) -0.002(3)
O32 0.071(5) 0.050(3) 0.044(3) 0.001(3) 0.004(3) -0.002(3)
O33 0.057(4) 0.059(4) 0.055(4) -0.003(3) -0.006(3) 0.004(3)
O34 0.053(4) 0.067(4) 0.054(3) -0.008(3) -0.011(3) 0.007(3)
O35 0.062(4) 0.060(4) 0.060(4) -0.002(3) -0.010(3) 0.002(3)
O36 0.057(3) 0.064(4) 0.060(4) -0.010(3) -0.003(3) 0.003(3)
O37 0.067(4) 0.060(4) 0.059(4) 0.006(3) 0.005(4) -0.008(3)
O38 0.066(4) 0.089(5) 0.056(4) -0.005(4) 0.010(3) -0.003(4)
O39 0.077(5) 0.081(5) 0.057(4) -0.006(3) 0.010(4) -0.002(4)
N13 0.075(6) 0.074(5) 0.069(5) 0.004(4) 0.024(5) 0.006(5)
N14 0.071(3) 0.056(3) 0.061(3) 0.004(2) -0.013(3) 0.005(2)
N15 0.090(6) 0.154(10) 0.046(5) -0.013(5) -0.008(4) -0.050(7)
N16 0.071(3) 0.056(3) 0.061(3) 0.004(2) -0.013(3) 0.005(2)
N17 0.067(5) 0.067(5) 0.056(5) 0.001(4) -0.004(4) 0.007(4)
N18 0.071(3) 0.056(3) 0.061(3) 0.004(2) -0.013(3) 0.005(2)
C79 0.063(7) 0.064(4) 0.055(5) 0.000(3) 0.007(4) 0.002(4)
C80 0.076(6) 0.082(7) 0.070(7) 0.014(6) 0.003(5) -0.002(5)
C81 0.080(4) 0.063(3) 0.091(4) 0.000(3) 0.003(3) -0.002(3)
C82 0.080(4) 0.063(3) 0.091(4) 0.000(3) 0.003(3) -0.002(3)
C83 0.080(4) 0.063(3) 0.091(4) 0.000(3) 0.003(3) -0.002(3)
C84 0.080(4) 0.063(3) 0.091(4) 0.000(3) 0.003(3) -0.002(3)
C85 0.041(5) 0.061(4) 0.046(4) -0.002(3) -0.006(4) -0.001(4)
C86 0.060(6) 0.052(4) 0.048(4) 0.004(3) 0.003(4) 0.002(4)
C87 0.071(7) 0.048(4) 0.059(5) 0.001(3) 0.008(5) -0.003(4)
C88 0.070(7) 0.053(5) 0.063(5) -0.008(4) -0.001(5) 0.006(5)
C89 0.080(8) 0.067(5) 0.064(5) -0.008(4) 0.003(5) 0.013(5)
C90 0.078(8) 0.076(5) 0.052(5) -0.009(4) 0.000(5) 0.011(5)
C91 0.068(6) 0.051(5) 0.047(5) 0.007(4) -0.001(4) 0.001(5)
C92 0.064(5) 0.077(7) 0.052(4) -0.005(4) -0.010(4) 0.001(5)
C93 0.080(8) 0.119(9) 0.059(6) -0.009(6) -0.003(5) -0.029(7)
C94 0.059(6) 0.100(8) 0.061(6) -0.004(5) -0.012(5) -0.007(6)
C95 0.057(6) 0.074(6) 0.057(5) -0.006(5) -0.015(5) -0.004(5)
C96 0.057(6) 0.063(6) 0.060(5) -0.005(4) -0.016(4) 0.001(5)
C97 0.066(6) 0.061(6) 0.064(5) 0.000(5) -0.008(4) 0.005(5)
C98 0.062(5) 0.092(8) 0.057(4) -0.002(5) -0.007(4) -0.005(5)
C99 0.055(5) 0.061(6) 0.061(4) -0.012(4) -0.008(4) 0.005(4)
C100 0.052(6) 0.094(8) 0.066(5) -0.005(5) -0.003(4) 0.011(5)
C101 0.070(6) 0.144(13) 0.065(6) -0.006(6) 0.000(5) -0.015(7)
C102 0.072(7) 0.26(2) 0.064(6) 0.008(8) -0.008(5) -0.045(10)
C103 0.065(7) 0.198(17) 0.058(5) 0.001(6) -0.012(5) -0.035(8)
C104 0.071(6) 0.074(7) 0.057(6) -0.010(5) -0.012(5) 0.016(5)
C105 0.063(5) 0.066(5) 0.058(6) -0.002(4) -0.002(4) 0.005(4)
C106 0.070(6) 0.072(6) 0.072(7) 0.019(5) -0.008(5) 0.005(5)
C107 0.079(7) 0.066(6) 0.070(7) 0.013(5) 0.008(5) 0.014(5)
C108 0.080(7) 0.072(7) 0.064(6) 0.014(5) -0.002(5) 0.004(5)
C109 0.063(5) 0.056(6) 0.068(6) 0.013(5) 0.001(5) 0.018(4)
C110 0.074(6) 0.056(5) 0.060(6) 0.007(5) 0.001(5) 0.008(4)
C111 0.059(4) 0.071(5) 0.048(5) -0.009(4) -0.007(4) 0.003(4)
C112 0.059(4) 0.068(5) 0.050(5) -0.013(4) -0.006(4) 0.006(4)
C113 0.063(5) 0.066(6) 0.088(8) -0.028(5) 0.003(5) 0.002(4)
C114 0.062(6) 0.076(6) 0.094(8) -0.011(6) 0.012(5) 0.005(5)
C115 0.066(6) 0.079(6) 0.072(7) -0.014(5) -0.009(5) 0.001(5)
C116 0.066(5) 0.078(6) 0.062(6) -0.008(5) -0.009(5) 0.004(4)
C117 0.073(7) 0.056(5) 0.038(5) -0.003(4) -0.001(5) -0.006(5)
F5 0.090(5) 0.100(5) 0.115(6) -0.003(5) 0.034(4) -0.004(4)
F6 0.145(7) 0.090(5) 0.124(6) 0.029(4) 0.057(6) 0.031(5)
F7 0.147(8) 0.147(8) 0.113(6) 0.051(5) 0.064(5) 0.034(6)
F8 0.118(7) 0.145(7) 0.135(7) -0.041(6) 0.013(5) -0.017(6)
B2 0.070(6) 0.065(6) 0.070(6) 0.007(5) 0.012(5) -0.003(5)
B1 0.073(9) 0.077(8) 0.043(7) 0.004(6) -0.014(6) -0.004(7)
F2 0.107(12) 0.130(11) 0.071(7) 0.023(7) -0.008(7) -0.022(9)
F3 0.154(14) 0.092(8) 0.090(10) 0.000(7) 0.026(10) -0.017(8)
F4 0.101(9) 0.163(16) 0.177(17) 0.016(13) -0.028(9) -0.023(9)
F1 0.22(2) 0.24(3) 0.140(18) 0.05(2) 0.106(19) 0.09(2)

loop_
_atom_type_symbol
_atom_type_description
_atom_type_scat_dispersion_real
_atom_type_scat_dispersion_imag
_atom_type_scat_source
C C 0.0030 0.0020 'International Tables Vol C Tables 4.2.6.8 and 6.1.1.4'
H H 0.0000 0.0000 'International Tables Vol C Tables 4.2.6.8 and 6.1.1.4'
B B 0.0010 0.0010 'International Tables Vol C Tables 4.2.6.8 and 6.1.1.4'
F F 0.0170 0.0100 'International Tables Vol C Tables 4.2.6.8 and 6.1.1.4'
N N 0.0060 0.0030 'International Tables Vol C Tables 4.2.6.8 and 6.1.1.4'
Ni Ni 0.3390 1.1120 'International Tables Vol C Tables 4.2.6.8 and 6.1.1.4'
O O 0.0110 0.0060 'International Tables Vol C Tables 4.2.6.8 and 6.1.1.4'

loop_
_geom_angle_atom_site_label_1
_geom_angle_atom_site_label_2
_geom_angle_atom_site_label_3
_geom_angle
_geom_angle_site_symmetry_1
_geom_angle_site_symmetry_3
Ni2 Ni1 Ni3 61.30(5) . .
Ni2 Ni1 Ni4 62.68(5) . .
Ni4 Ni1 Ni3 62.19(5) . .
O1 Ni1 Ni2 44.0(2) . .
O1 Ni1 Ni3 87.9(2) . .
O1 Ni1 Ni4 42.6(2) . .
O1 Ni1 O24 173.4(3) . .
O1 Ni1 O25 86.4(3) . .
O1 Ni1 O26 89.5(3) . .
O2 Ni1 Ni2 42.41(19) . .
O2 Ni1 Ni3 41.8(2) . .
O2 Ni1 Ni4 87.9(2) . .
O2 Ni1 O1 85.9(3) . .
O2 Ni1 O3 83.7(3) . .
O2 Ni1 O24 89.5(3) . .
O2 Ni1 O25 171.0(3) . .
O2 Ni1 O26 88.9(3) . .
O3 Ni1 Ni2 87.38(19) . .
O3 Ni1 Ni3 42.2(2) . .
O3 Ni1 Ni4 42.90(18) . .
O3 Ni1 O1 85.1(3) . .
O3 Ni1 O24 89.7(3) . .
O3 Ni1 O25 91.0(3) . .
O3 Ni1 O26 171.1(3) . .
O24 Ni1 Ni2 131.9(2) . .
O24 Ni1 Ni3 85.5(2) . .
O24 Ni1 Ni4 132.5(2) . .
O24 Ni1 O25 97.8(3) . .
O24 Ni1 O26 95.2(3) . .
O25 Ni1 Ni2 130.3(2) . .
O25 Ni1 Ni3 133.2(2) . .
O25 Ni1 Ni4 83.3(2) . .
O26 Ni1 Ni2 83.8(2) . .
O26 Ni1 Ni3 130.7(2) . .
O26 Ni1 Ni4 132.1(2) . .
O26 Ni1 O25 95.6(3) . .
Ni1 Ni2 Ni3 59.86(5) . .
Ni1 Ni2 Ni4 58.70(4) . .
Ni3 Ni2 Ni4 60.38(4) . .
O1 Ni2 Ni1 42.2(2) . .
O1 Ni2 Ni3 85.5(2) . .
O1 Ni2 Ni4 40.3(2) . .
O2 Ni2 Ni1 41.3(2) . .
O2 Ni2 Ni3 41.0(2) . .
O2 Ni2 Ni4 83.91(19) . .
O2 Ni2 O1 83.0(3) . .
O2 Ni2 O12 176.9(3) . .
O2 Ni2 N8 94.1(3) . .
O4 Ni2 Ni1 83.37(19) . .
O4 Ni2 Ni3 42.01(19) . .
O4 Ni2 Ni4 40.6(2) . .
O4 Ni2 O1 80.6(3) . .
O4 Ni2 O2 82.2(3) . .
O4 Ni2 O12 98.7(3) . .
O4 Ni2 N8 89.5(3) . .
O12 Ni2 Ni1 135.8(2) . .
O12 Ni2 Ni3 140.3(2) . .
O12 Ni2 Ni4 94.84(19) . .
O12 Ni2 O1 94.2(3) . .
O12 Ni2 N8 88.8(3) . .
O13 Ni2 Ni1 85.2(2) . .
O13 Ni2 Ni3 131.4(2) . .
O13 Ni2 Ni4 129.9(2) . .
O13 Ni2 O1 89.6(3) . .
O13 Ni2 O2 90.4(3) . .
O13 Ni2 O4 168.4(3) . .
O13 Ni2 O12 88.3(3) . .
O13 Ni2 N8 100.1(3) . .
N8 Ni2 Ni1 135.4(2) . .
N8 Ni2 Ni3 86.0(2) . .
N8 Ni2 Ni4 129.9(2) . .
N8 Ni2 O1 170.0(3) . .
Ni1 Ni3 Ni2 58.83(5) . .
Ni1 Ni3 Ni4 58.44(5) . .
Ni2 Ni3 Ni4 60.55(5) . .
O2 Ni3 Ni1 40.6(2) . .
O2 Ni3 Ni2 40.96(19) . .
O2 Ni3 Ni4 84.0(2) . .
O2 Ni3 O3 81.7(3) . .
O2 Ni3 O4 81.0(3) . .
O2 Ni3 N12 168.0(3) . .
O3 Ni3 Ni1 41.34(19) . .
O3 Ni3 Ni2 84.77(19) . .
O3 Ni3 Ni4 40.58(18) . .
O3 Ni3 O4 80.9(3) . .
O3 Ni3 N12 95.9(3) . .
O4 Ni3 Ni1 81.8(2) . .
O4 Ni3 Ni2 40.81(19) . .
O4 Ni3 Ni4 40.89(19) . .
O4 Ni3 N12 87.0(3) . .
O16 Ni3 Ni1 134.5(2) . .
O16 Ni3 Ni2 93.2(2) . .
O16 Ni3 Ni4 140.8(2) . .
O16 Ni3 O2 94.3(3) . .
O16 Ni3 O3 175.7(3) . .
O16 Ni3 O4 100.1(3) . .
O16 Ni3 N12 88.4(3) . .
O17 Ni3 Ni1 85.4(2) . .
O17 Ni3 Ni2 130.3(2) . .
O17 Ni3 Ni4 130.0(2) . .
O17 Ni3 O2 89.4(3) . .
O17 Ni3 O3 89.5(3) . .
O17 Ni3 O4 167.2(3) . .
O17 Ni3 O16 89.0(3) . .
O17 Ni3 N12 102.4(3) . .
N12 Ni3 Ni1 136.9(2) . .
N12 Ni3 Ni2 127.2(2) . .
N12 Ni3 Ni4 86.5(2) . .
Ni1 Ni4 Ni2 58.62(4) . .
Ni1 Ni4 Ni3 59.37(5) . .
Ni3 Ni4 Ni2 59.07(4) . .
O1 Ni4 Ni1 42.0(2) . .
O1 Ni4 Ni2 41.4(2) . .
O1 Ni4 Ni3 85.2(2) . .
O1 Ni4 O3 83.5(3) . .
O1 Ni4 O4 80.9(3) . .
O1 Ni4 N4 90.9(3) . .
O3 Ni4 Ni1 41.96(19) . .
O3 Ni4 Ni2 83.51(18) . .
O3 Ni4 Ni3 40.53(19) . .
O3 Ni4 O4 81.2(3) . .
O3 Ni4 N4 170.5(3) . .
O4 Ni4 Ni1 82.77(19) . .
O4 Ni4 Ni2 39.76(19) . .
O4 Ni4 Ni3 41.25(18) . .
O4 Ni4 N4 90.4(3) . .
O5 Ni4 Ni1 133.01(19) . .
O5 Ni4 Ni2 135.5(2) . .
O5 Ni4 Ni3 89.13(19) . .
O5 Ni4 O1 174.1(3) . .
O5 Ni4 O3 91.2(3) . .
O5 Ni4 O4 95.8(3) . .
O5 Ni4 N4 93.9(3) . .
O23 Ni4 Ni1 87.6(2) . .
O23 Ni4 Ni2 134.4(2) . .
O23 Ni4 Ni3 131.0(2) . .
O23 Ni4 O1 93.0(3) . .
O23 Ni4 O3 90.6(3) . .
O23 Ni4 O4 170.2(3) . .
O23 Ni4 O5 89.6(3) . .
O23 Ni4 N4 97.4(3) . .
N4 Ni4 Ni1 132.9(2) . .
N4 Ni4 Ni2 87.2(2) . .
N4 Ni4 Ni3 131.5(3) . .
Ni6 Ni5 Ni7 58.59(4) . .
Ni6 Ni5 Ni8 59.34(5) . .
Ni8 Ni5 Ni7 60.21(4) . .
O6 Ni5 Ni6 41.3(2) . .
O6 Ni5 Ni7 40.1(2) . .
O6 Ni5 Ni8 84.4(2) . .
O6 Ni5 N2 169.3(3) . .
O8 Ni5 Ni6 83.45(19) . .
O8 Ni5 Ni7 41.52(19) . .
O8 Ni5 Ni8 41.49(18) . .
O8 Ni5 O6 81.2(3) . .
O8 Ni5 O9 81.6(3) . .
O8 Ni5 O21 98.2(3) . .
O8 Ni5 N2 88.2(3) . .
O9 Ni5 Ni6 41.7(2) . .
O9 Ni5 Ni7 84.09(18) . .
O9 Ni5 Ni8 40.66(19) . .
O9 Ni5 O6 82.4(3) . .
O9 Ni5 N2 94.6(3) . .
O21 Ni5 Ni6 135.1(2) . .
O21 Ni5 Ni7 93.6(2) . .
O21 Ni5 Ni8 139.5(2) . .
O21 Ni5 O6 94.3(3) . .
O21 Ni5 O9 176.8(3) . .
O21 Ni5 N2 88.6(3) . .
O22 Ni5 Ni6 85.8(2) . .
O22 Ni5 Ni7 129.9(2) . .
O22 Ni5 Ni8 131.9(2) . .
O22 Ni5 O6 89.8(3) . .
O22 Ni5 O8 169.1(3) . .
O22 Ni5 O9 91.3(3) . .
O22 Ni5 O21 88.5(3) . .
O22 Ni5 N2 100.6(3) . .
N2 Ni5 Ni6 136.2(2) . .
N2 Ni5 Ni7 129.5(2) . .
N2 Ni5 Ni8 86.8(2) . .
Ni5 Ni6 Ni8 61.83(5) . .
Ni7 Ni6 Ni5 62.41(5) . .
Ni7 Ni6 Ni8 62.32(5) . .
O6 Ni6 Ni5 43.0(2) . .
O6 Ni6 Ni7 42.4(2) . .
O6 Ni6 Ni8 87.5(2) . .
O6 Ni6 O7 84.7(3) . .
O6 Ni6 O9 85.3(3) . .
O6 Ni6 O18 172.1(3) . .
O6 Ni6 O19 88.5(3) . .
O6 Ni6 O20 87.7(3) . .
O7 Ni6 Ni5 87.28(19) . .
O7 Ni6 Ni7 42.8(2) . .
O7 Ni6 Ni8 42.03(19) . .
O7 Ni6 O18 88.3(3) . .
O7 Ni6 O19 170.6(3) . .
O7 Ni6 O20 92.3(3) . .
O9 Ni6 Ni5 42.84(19) . .
O9 Ni6 Ni7 88.0(2) . .
O9 Ni6 Ni8 42.1(2) . .
O9 Ni6 O7 83.8(3) . .
O9 Ni6 O18 90.3(3) . .
O9 Ni6 O19 89.3(3) . .
O9 Ni6 O20 172.3(3) . .
O18 Ni6 Ni5 133.2(2) . .
O18 Ni6 Ni7 131.0(2) . .
O18 Ni6 Ni8 84.8(2) . .
O18 Ni6 O19 98.1(3) . .
O19 Ni6 Ni5 83.3(2) . .
O19 Ni6 Ni7 130.8(2) . .
O19 Ni6 Ni8 131.4(2) . .
O20 Ni6 Ni5 130.6(2) . .
O20 Ni6 Ni7 84.6(2) . .
O20 Ni6 Ni8 134.3(2) . .
O20 Ni6 O18 96.2(3) . .
O20 Ni6 O19 93.9(3) . .
Ni5 Ni7 Ni8 59.71(4) . .
Ni6 Ni7 Ni5 59.00(4) . .
Ni6 Ni7 Ni8 59.29(5) . .
O6 Ni7 Ni5 40.9(2) . .
O6 Ni7 Ni6 41.4(2) . .
O6 Ni7 Ni8 84.5(2) . .
O6 Ni7 O7 82.9(3) . .
O6 Ni7 O8 80.9(3) . .
O6 Ni7 O14 176.7(3) . .
O6 Ni7 N9 93.8(3) . .
O7 Ni7 Ni5 83.99(18) . .
O7 Ni7 Ni6 42.01(19) . .
O7 Ni7 Ni8 40.20(19) . .
O7 Ni7 O8 81.0(3) . .
O7 Ni7 N9 170.2(3) . .
O8 Ni7 Ni5 40.44(19) . .
O8 Ni7 Ni6 83.08(19) . .
O8 Ni7 Ni8 41.32(18) . .
O14 Ni7 Ni5 138.5(2) . .
O14 Ni7 Ni6 135.3(2) . .
O14 Ni7 Ni8 92.7(2) . .
O14 Ni7 O7 93.8(3) . .
O14 Ni7 O8 98.2(3) . .
O14 Ni7 N9 89.3(3) . .
O15 Ni7 Ni5 132.1(2) . .
O15 Ni7 Ni6 85.6(2) . .
O15 Ni7 Ni8 130.1(2) . .
O15 Ni7 O6 91.2(3) . .
O15 Ni7 O7 89.9(3) . .
O15 Ni7 O8 168.6(3) . .
O15 Ni7 O14 89.2(3) . .
O15 Ni7 N9 99.4(3) . .
N9 Ni7 Ni5 87.5(2) . .
N9 Ni7 Ni6 135.3(3) . .
N9 Ni7 Ni8 130.5(2) . .
N9 Ni7 O8 89.4(3) . .
Ni5 Ni8 Ni7 60.08(5) . .
Ni6 Ni8 Ni5 58.84(5) . .
Ni6 Ni8 Ni7 58.39(5) . .
O7 Ni8 Ni5 84.40(19) . .
O7 Ni8 Ni6 41.39(19) . .
O7 Ni8 Ni7 40.37(19) . .
O7 Ni8 O8 81.4(3) . .
O7 Ni8 O9 82.3(3) . .
O7 Ni8 N5 95.2(3) . .
O8 Ni8 Ni5 40.64(19) . .
O8 Ni8 Ni6 82.5(2) . .
O8 Ni8 Ni7 41.56(18) . .
O9 Ni8 Ni5 41.01(19) . .
O9 Ni8 Ni6 41.29(19) . .
O9 Ni8 Ni7 84.2(2) . .
O9 Ni8 O8 81.1(3) . .
O9 Ni8 N5 165.5(3) . .
O10 Ni8 Ni5 94.3(2) . .
O10 Ni8 Ni6 134.0(2) . .
O10 Ni8 Ni7 142.38(19) . .
O10 Ni8 O7 174.8(3) . .
O10 Ni8 O8 100.9(3) . .
O10 Ni8 O9 93.4(3) . .
O10 Ni8 N5 89.6(3) . .
O11 Ni8 Ni5 130.7(2) . .
O11 Ni8 Ni6 85.1(2) . .
O11 Ni8 Ni7 129.6(2) . .
O11 Ni8 O7 89.2(3) . .
O11 Ni8 O8 167.6(3) . .
O11 Ni8 O9 89.7(3) . .
O11 Ni8 O10 87.8(3) . .
O11 Ni8 N5 104.6(3) . .
N5 Ni8 Ni5 124.6(2) . .
N5 Ni8 Ni6 136.0(2) . .
N5 Ni8 Ni7 84.7(2) . .
N5 Ni8 O8 84.4(3) . .
Ni1 O1 Ni2 93.9(3) . .
Ni1 O1 Ni4 95.4(3) . .
Ni4 O1 Ni2 98.2(3) . .
C78 O1 Ni1 125.3(7) . .
C78 O1 Ni2 118.0(6) . .
C78 O1 Ni4 119.8(6) . .
Ni1 O2 Ni2 96.3(3) . .
Ni1 O2 Ni3 97.5(3) . .
Ni2 O2 Ni3 98.0(3) . .
C77 O2 Ni1 123.4(7) . .
C77 O2 Ni2 118.1(6) . .
C77 O2 Ni3 118.3(7) . .
Ni1 O3 Ni3 96.5(3) . .
Ni1 O3 Ni4 95.1(3) . .
Ni3 O3 Ni4 98.9(3) . .
C76 O3 Ni1 122.5(6) . .
C76 O3 Ni3 116.4(6) . .
C76 O3 Ni4 121.8(6) . .
Ni2 O4 Ni3 97.2(3) . .
Ni2 O4 Ni4 99.7(3) . .
Ni4 O4 Ni3 97.9(3) . .
C1 O5 Ni4 126.7(7) . .
Ni6 O6 Ni5 95.7(3) . .
Ni6 O6 Ni7 96.2(3) . .
Ni7 O6 Ni5 99.0(3) . .
C57 O6 Ni5 118.0(6) . .
C57 O6 Ni6 123.2(7) . .
C57 O6 Ni7 119.4(7) . .
Ni6 O7 Ni7 95.1(3) . .
Ni6 O7 Ni8 96.6(3) . .
Ni8 O7 Ni7 99.4(3) . .
C56 O7 Ni6 121.6(6) . .
C56 O7 Ni7 119.2(6) . .
C56 O7 Ni8 119.4(6) . .
Ni5 O8 Ni7 98.0(3) . .
Ni5 O8 Ni8 97.9(3) . .
Ni8 O8 Ni7 97.1(3) . .
Ni6 O9 Ni5 95.5(3) . .
Ni6 O9 Ni8 96.6(3) . .
Ni8 O9 Ni5 98.3(3) . .
C7 O9 Ni5 118.5(6) . .
C7 O9 Ni6 122.6(6) . .
C7 O9 Ni8 119.7(7) . .
C8 O10 Ni8 128.2(7) . .
C15 O11 Ni8 128.7(7) . .
C25 O12 Ni2 123.6(7) . .
C27 O13 Ni2 128.4(7) . .
C32 O14 Ni7 124.7(7) . .
C39 O15 Ni7 127.2(8) . .
C49 O16 Ni3 124.7(7) . .
C51 O17 Ni3 128.1(7) . .
Ni6 O18 H18A 114.4 . .
Ni6 O18 H18B 117.2 . .
H18A O18 H18B 97.7 . .
Ni6 O19 H19A 116.6 . .
Ni6 O19 H19B 115.6 . .
H19A O19 H19B 97.6 . .
Ni6 O20 H20A 111.1 . .
Ni6 O20 H20B 109.6 . .
H20A O20 H20B 103.3 . .
C58 O21 Ni5 127.9(8) . .
C65 O22 Ni5 130.6(8) . .
C71 O23 Ni4 124.1(7) . .
Ni1 O24 H24A 111.3 . .
Ni1 O24 H24B 110.2 . .
H24A O24 H24B 102.9 . .
Ni1 O25 H25A 112.7 . .
Ni1 O25 H25B 111.0 . .
H25A O25 H25B 101.7 . .
Ni1 O26 H26A 108.8 . .
Ni1 O26 H26B 109.9 . .
H26A O26 H26B 104.1 . .
C1 N1 H1 118.9 . .
C1 N1 C2 122.0(9) . .
C2 N1 H1 119.0 . .
Ni5 N2 H2A 107.1 . .
Ni5 N2 H2B 107.4 . .
H2A N2 H2B 106.7 . .
C6 N2 Ni5 121.0(7) . .
C6 N2 H2A 106.2 . .
C6 N2 H2B 107.8 . .
C8 N3 H3 117.2 . .
C8 N3 C9 124.6(10) . .
C9 N3 H3 118.2 . .
Ni4 N4 H4A 108.2 . .
Ni4 N4 H4B 108.2 . .
H4A N4 H4B 107.4 . .
C13 N4 Ni4 116.2(6) . .
C13 N4 H4A 108.8 . .
C13 N4 H4B 107.7 . .
Ni8 N5 H5A 106.0 . .
Ni8 N5 H5B 105.5 . .
H5A N5 H5B 106.1 . .
C20 N5 Ni8 126.6(7) . .
C20 N5 H5A 105.7 . .
C20 N5 H5B 105.6 . .
C24 N6 H6 119.9 . .
C25 N6 H6 119.8 . .
C25 N6 C24 120.3(9) . .
C32 N7 H7 119.1 . .
C32 N7 C33 123.0(9) . .
C33 N7 H7 117.9 . .
Ni2 N8 H8A 106.8 . .
Ni2 N8 H8B 106.3 . .
H8A N8 H8B 106.5 . .
C37 N8 Ni2 122.9(7) . .
C37 N8 H8A 106.4 . .
C37 N8 H8B 107.0 . .
Ni7 N9 H9A 107.7 . .
Ni7 N9 H9B 107.3 . .
H9A N9 H9B 106.9 . .
C44 N9 Ni7 118.6(7) . .
C44 N9 H9A 108.4 . .
C44 N9 H9B 107.5 . .
C48 N10 H10 121.0 . .
C49 N10 H10 119.9 . .
C49 N10 C48 119.0(12) . .
C58 N11 H11 117.1 . .
C58 N11 C59 125.7(11) . .
C59 N11 H11 117.2 . .
Ni3 N12 H12A 106.9 . .
Ni3 N12 H12B 106.7 . .
H12A N12 H12B 106.6 . .
C63 N12 Ni3 122.1(7) . .
C63 N12 H12A 106.7 . .
C63 N12 H12B 107.1 . .
O5 C1 N1 120.6(10) . .
O5 C1 C70 121.5(9) . .
N1 C1 C70 117.8(9) . .
N1 C2 H2C 108.7 . .
N1 C2 H2D 108.7 . .
N1 C2 C3 114.4(9) . .
H2C C2 H2D 107.6 . .
C3 C2 H2C 108.7 . .
C3 C2 H2D 108.7 . .
C2 C3 H3A 109.8 . .
C2 C3 H3B 109.8 . .
C2 C3 C4 109.6(9) . .
H3A C3 H3B 108.2 . .
C4 C3 H3A 109.8 . .
C4 C3 H3B 109.8 . .
C3 C4 H4C 108.6 . .
C3 C4 H4D 108.6 . .
C3 C4 C5 114.7(8) . .
H4C C4 H4D 107.6 . .
C5 C4 H4C 108.6 . .
C5 C4 H4D 108.6 . .
C4 C5 H5C 109.4 . .
C4 C5 H5D 109.4 . .
H5C C5 H5D 108.0 . .
C6 C5 C4 111.0(8) . .
C6 C5 H5C 109.4 . .
C6 C5 H5D 109.4 . .
N2 C6 C5 114.5(9) . .
N2 C6 H6A 108.6 . .
N2 C6 H6B 108.6 . .
C5 C6 H6A 108.6 . .
C5 C6 H6B 108.6 . .
H6A C6 H6B 107.6 . .
O9 C7 H7A 109.5 . .
O9 C7 H7B 109.5 . .
O9 C7 H7C 109.5 . .
H7A C7 H7B 109.5 . .
H7A C7 H7C 109.5 . .
H7B C7 H7C 109.5 . .
O10 C8 N3 117.2(10) . .
O10 C8 C14 123.1(10) . .
N3 C8 C14 119.5(10) . .
N3 C9 H9C 108.9 . .
N3 C9 H9D 108.9 . .
N3 C9 C10 113.3(10) . .
H9C C9 H9D 107.7 . .
C10 C9 H9C 108.9 . .
C10 C9 H9D 108.9 . .
C9 C10 H10A 109.2 . .
C9 C10 H10B 109.2 . .
C9 C10 C11 112.2(10) . .
H10A C10 H10B 107.9 . .
C11 C10 H10A 109.2 . .
C11 C10 H10B 109.2 . .
C10 C11 H11A 108.8 . .
C10 C11 H11B 108.8 . .
C10 C11 C12 113.8(10) . .
H11A C11 H11B 107.7 . .
C12 C11 H11A 108.8 . .
C12 C11 H11B 108.8 . .
C11 C12 H12C 109.3 . .
C11 C12 H12D 109.3 . .
H12C C12 H12D 108.0 . .
C13 C12 C11 111.5(10) . .
C13 C12 H12C 109.3 . .
C13 C12 H12D 109.3 . .
N4 C13 C12 116.1(9) . .
N4 C13 H13A 108.3 . .
N4 C13 H13B 108.3 . .
C12 C13 H13A 108.3 . .
C12 C13 H13B 108.3 . .
H13A C13 H13B 107.4 . .
C15 C14 C8 122.3(9) . .
C19 C14 C8 118.0(10) . .
C19 C14 C15 119.1(10) . .
O11 C15 C14 125.4(9) . .
O11 C15 C16 116.4(10) . .
C16 C15 C14 118.2(10) . .
C15 C16 H16 119.7 . .
C17 C16 C15 120.6(12) . .
C17 C16 H16 119.7 . .
C16 C17 H17 119.4 . .
C16 C17 C18 121.2(11) . .
C18 C17 H17 119.4 . .
C17 C18 H18 121.5 . .
C17 C18 C19 116.9(11) . .
C19 C18 H18 121.5 . .
C14 C19 C18 123.7(12) . .
C14 C19 H19 118.2 . .
C18 C19 H19 118.2 . .
N5 C20 H20C 108.6 . .
N5 C20 H20D 108.6 . .
N5 C20 C21 114.7(9) . .
H20C C20 H20D 107.6 . .
C21 C20 H20C 108.6 . .
C21 C20 H20D 108.6 . .
C20 C21 H21A 108.9 . .
C20 C21 H21B 108.9 . .
C20 C21 C22 113.5(8) . .
H21A C21 H21B 107.7 . .
C22 C21 H21A 108.9 . .
C22 C21 H21B 108.9 . .
C21 C22 H22A 108.6 . .
C21 C22 H22B 108.6 . .
C21 C22 C23 114.7(8) . .
H22A C22 H22B 107.6 . .
C23 C22 H22A 108.6 . .
C23 C22 H22B 108.6 . .
C22 C23 H23A 109.6 . .
C22 C23 H23B 109.6 . .
H23A C23 H23B 108.1 . .
C24 C23 C22 110.4(8) . .
C24 C23 H23A 109.6 . .
C24 C23 H23B 109.6 . .
N6 C24 C23 110.8(9) . .
N6 C24 H24C 109.5 . .
N6 C24 H24D 109.5 . .
C23 C24 H24C 109.5 . .
C23 C24 H24D 109.5 . .
H24C C24 H24D 108.1 . .
O12 C25 N6 117.8(10) . .
O12 C25 C26 124.3(10) . .
N6 C25 C26 117.9(9) . .
C27 C26 C25 121.5(10) . .
C27 C26 C31 118.3(11) . .
C31 C26 C25 120.1(10) . .
O13 C27 C26 125.6(11) . .
O13 C27 C28 116.3(10) . .
C26 C27 C28 118.1(10) . .
C27 C28 H28 119.3 . .
C29 C28 C27 121.3(12) . .
C29 C28 H28 119.3 . .
C28 C29 H29 120.1 . .
C30 C29 C28 119.8(12) . .
C30 C29 H29 120.1 . .
C29 C30 H30 119.6 . .
C29 C30 C31 120.7(12) . .
C31 C30 H30 119.6 . .
C26 C31 H31 119.2 . .
C30 C31 C26 121.7(12) . .
C30 C31 H31 119.2 . .
O14 C32 N7 117.6(10) . .
O14 C32 C38 122.6(10) . .
N7 C32 C38 119.8(10) . .
N7 C33 H33A 109.2 . .
N7 C33 H33B 109.2 . .
N7 C33 C34 112.1(10) . .
H33A C33 H33B 107.9 . .
C34 C33 H33A 109.2 . .
C34 C33 H33B 109.2 . .
C33 C34 H34A 109.7 . .
C33 C34 H34B 109.7 . .
C33 C34 C35 110.0(9) . .
H34A C34 H34B 108.2 . .
C35 C34 H34A 109.7 . .
C35 C34 H34B 109.7 . .
C34 C35 H35A 108.6 . .
C34 C35 H35B 108.6 . .
H35A C35 H35B 107.6 . .
C36 C35 C34 114.5(9) . .
C36 C35 H35A 108.6 . .
C36 C35 H35B 108.6 . .
C35 C36 H36A 109.2 . .
C35 C36 H36B 109.2 . .
H36A C36 H36B 107.9 . .
C37 C36 C35 112.3(9) . .
C37 C36 H36A 109.2 . .
C37 C36 H36B 109.2 . .
N8 C37 C36 114.0(9) . .
N8 C37 H37A 108.7 . .
N8 C37 H37B 108.7 . .
C36 C37 H37A 108.7 . .
C36 C37 H37B 108.7 . .
H37A C37 H37B 107.6 . .
C39 C38 C32 122.6(10) . .
C39 C38 C43 120.0(11) . .
C43 C38 C32 117.4(11) . .
O15 C39 C38 125.6(11) . .
O15 C39 C40 116.3(10) . .
C38 C39 C40 118.0(10) . .
C39 C40 H40 119.7 . .
C41 C40 C39 120.6(12) . .
C41 C40 H40 119.7 . .
C40 C41 H41 120.1 . .
C42 C41 C40 119.7(13) . .
C42 C41 H41 120.1 . .
C41 C42 H42 120.1 . .
C43 C42 C41 119.8(11) . .
C43 C42 H42 120.1 . .
C38 C43 H43 119.1 . .
C42 C43 C38 121.8(12) . .
C42 C43 H43 119.1 . .
N9 C44 H44A 109.2 . .
N9 C44 H44B 109.2 . .
N9 C44 C45 112.0(10) . .
H44A C44 H44B 107.9 . .
C45 C44 H44A 109.2 . .
C45 C44 H44B 109.2 . .
C44 C45 H45A 109.3 . .
C44 C45 H45B 109.3 . .
H45A C45 H45B 108.0 . .
C46 C45 C44 111.6(11) . .
C46 C45 H45A 109.3 . .
C46 C45 H45B 109.3 . .
C45 C46 H46A 109.3 . .
C45 C46 H46B 109.3 . .
C45 C46 C47 111.8(15) . .
H46A C46 H46B 107.9 . .
C47 C46 H46A 109.3 . .
C47 C46 H46B 109.3 . .
C46 C47 H47A 108.2 . .
C46 C47 H47B 108.2 . .
H47A C47 H47B 107.4 . .
C48 C47 C46 116.3(14) . .
C48 C47 H47A 108.2 . .
C48 C47 H47B 108.2 . .
N10 C48 H48A 109.1 . .
N10 C48 H48B 109.1 . .
C47 C48 N10 112.7(14) . .
C47 C48 H48A 109.1 . .
C47 C48 H48B 109.1 . .
H48A C48 H48B 107.8 . .
O16 C49 N10 121.0(12) . .
O16 C49 C50 123.4(12) . .
N10 C49 C50 115.5(11) . .
C51 C50 C49 121.4(10) . .
C51 C50 C55 119.0(11) . .
C55 C50 C49 119.5(11) . .
O17 C51 C50 125.1(10) . .
O17 C51 C52 116.8(11) . .
C50 C51 C52 118.1(11) . .
C51 C52 H52 119.6 . .
C53 C52 C51 120.8(13) . .
C53 C52 H52 119.6 . .
C52 C53 H53 120.0 . .
C52 C53 C54 120.1(12) . .
C54 C53 H53 120.0 . .
C53 C54 H54 120.3 . .
C55 C54 C53 119.4(12) . .
C55 C54 H54 120.3 . .
C50 C55 H55 118.7 . .
C54 C55 C50 122.6(13) . .
C54 C55 H55 118.7 . .
O7 C56 H56A 109.5 . .
O7 C56 H56B 109.5 . .
O7 C56 H56C 109.5 . .
H56A C56 H56B 109.5 . .
H56A C56 H56C 109.5 . .
H56B C56 H56C 109.5 . .
O6 C57 H57A 109.5 . .
O6 C57 H57B 109.5 . .
O6 C57 H57C 109.5 . .
H57A C57 H57B 109.5 . .
H57A C57 H57C 109.5 . .
H57B C57 H57C 109.5 . .
O21 C58 N11 114.1(12) . .
O21 C58 C64 121.7(11) . .
N11 C58 C64 124.0(11) . .
N11 C59 H59A 107.6 . .
N11 C59 H59B 107.6 . .
N11 C59 C60 119.0(13) . .
H59A C59 H59B 107.0 . .
C60 C59 H59A 107.6 . .
C60 C59 H59B 107.6 . .
C59 C60 H60A 109.7 . .
C59 C60 H60B 109.7 . .
H60A C60 H60B 108.2 . .
C61 C60 C59 109.6(13) . .
C61 C60 H60A 109.7 . .
C61 C60 H60B 109.7 . .
C60 C61 H61A 111.2 . .
C60 C61 H61B 111.2 . .
C60 C61 C62 102.9(14) . .
H61A C61 H61B 109.1 . .
C62 C61 H61A 111.2 . .
C62 C61 H61B 111.2 . .
C61 C62 H62A 105.3 . .
C61 C62 H62B 105.3 . .
H62A C62 H62B 106.0 . .
C63 C62 C61 128.1(12) . .
C63 C62 H62A 105.3 . .
C63 C62 H62B 105.3 . .
N12 C63 C62 114.4(11) . .
N12 C63 H63A 108.7 . .
N12 C63 H63B 108.7 . .
C62 C63 H63A 108.7 . .
C62 C63 H63B 108.7 . .
H63A C63 H63B 107.6 . .
C58 C64 C65 127.1(11) . .
C58 C64 C69 117.9(12) . .
C65 C64 C69 114.8(12) . .
O22 C65 C64 120.6(11) . .
O22 C65 C66 118.8(11) . .
C66 C65 C64 120.5(11) . .
C65 C66 H66 118.9 . .
C67 C66 C65 122.2(13) . .
C67 C66 H66 118.9 . .
C66 C67 H67 120.3 . .
C66 C67 C68 119.4(14) . .
C68 C67 H67 120.3 . .
C67 C68 H68 120.4 . .
C69 C68 C67 119.3(13) . .
C69 C68 H68 120.4 . .
C64 C69 H69 118.3 . .
C68 C69 C64 123.5(14) . .
C68 C69 H69 118.3 . .
C71 C70 C1 121.6(9) . .
C75 C70 C1 118.2(10) . .
C75 C70 C71 119.8(10) . .
O23 C71 C70 125.9(10) . .
O23 C71 C72 116.0(9) . .
C72 C71 C70 118.1(9) . .
C71 C72 H72 119.3 . .
C73 C72 C71 121.4(11) . .
C73 C72 H72 119.3 . .
C72 C73 H73 120.5 . .
C72 C73 C74 119.0(11) . .
C74 C73 H73 120.5 . .
C73 C74 H74 120.2 . .
C75 C74 C73 119.7(11) . .
C75 C74 H74 120.2 . .
C70 C75 H75 119.0 . .
C74 C75 C70 122.0(11) . .
C74 C75 H75 119.0 . .
O3 C76 H76A 109.5 . .
O3 C76 H76B 109.5 . .
O3 C76 H76C 109.5 . .
H76A C76 H76B 109.5 . .
H76A C76 H76C 109.5 . .
H76B C76 H76C 109.5 . .
O2 C77 H77A 109.5 . .
O2 C77 H77B 109.5 . .
O2 C77 H77C 109.5 . .
H77A C77 H77B 109.5 . .
H77A C77 H77C 109.5 . .
H77B C77 H77C 109.5 . .
O1 C78 H78A 109.5 . .
O1 C78 H78B 109.5 . .
O1 C78 H78C 109.5 . .
H78A C78 H78B 109.5 . .
H78A C78 H78C 109.5 . .
H78B C78 H78C 109.5 . .
Ni10 Ni9 Ni11 61.89(5) . .
Ni10 Ni9 Ni12 61.35(5) . .
Ni11 Ni9 Ni12 61.61(5) . .
O27 Ni9 Ni10 42.4(2) . .
O27 Ni9 Ni11 87.5(2) . .
O27 Ni9 Ni12 42.5(2) . .
O27 Ni9 O28 84.8(3) . .
O27 Ni9 O29 83.9(3) . .
O27 Ni9 O37 90.0(3) . .
O27 Ni9 O38 87.4(3) . .
O27 Ni9 O39 172.2(3) . .
O28 Ni9 Ni10 42.9(2) . .
O28 Ni9 Ni11 41.9(2) . .
O28 Ni9 Ni12 86.7(2) . .
O28 Ni9 O29 83.9(3) . .
O28 Ni9 O37 172.0(3) . .
O28 Ni9 O38 92.2(3) . .
O28 Ni9 O39 88.4(3) . .
O29 Ni9 Ni10 86.69(19) . .
O29 Ni9 Ni11 42.50(18) . .
O29 Ni9 Ni12 41.75(19) . .
O29 Ni9 O37 89.7(3) . .
O29 Ni9 O38 170.8(3) . .
O29 Ni9 O39 91.7(3) . .
O37 Ni9 Ni10 132.3(2) . .
O37 Ni9 Ni11 132.1(2) . .
O37 Ni9 Ni12 85.4(2) . .
O37 Ni9 O38 93.5(3) . .
O37 Ni9 O39 96.5(3) . .
O38 Ni9 Ni10 84.8(2) . .
O38 Ni9 Ni11 134.1(2) . .
O38 Ni9 Ni12 129.9(2) . .
O39 Ni9 Ni10 131.1(2) . .
O39 Ni9 Ni11 84.9(2) . .
O39 Ni9 Ni12 133.5(2) . .
O39 Ni9 O38 96.5(3) . .
Ni9 Ni10 Ni11 59.19(5) . .
Ni9 Ni10 Ni12 59.62(5) . .
Ni12 Ni10 Ni11 60.13(5) . .
O27 Ni10 Ni9 41.01(19) . .
O27 Ni10 Ni11 84.40(19) . .
O27 Ni10 Ni12 41.6(2) . .
O27 Ni10 O28 81.7(3) . .
O27 Ni10 N16 95.0(3) . 3_556
O28 Ni10 Ni9 41.14(19) . .
O28 Ni10 Ni11 40.4(2) . .
O28 Ni10 Ni12 84.2(2) . .
O28 Ni10 N16 168.1(3) . 3_556
O30 Ni10 Ni9 83.8(2) . .
O30 Ni10 Ni11 41.3(2) . .
O30 Ni10 Ni12 41.31(19) . .
O30 Ni10 O27 82.3(3) . .
O30 Ni10 O28 81.2(3) . .
O30 Ni10 N16 87.0(3) . 3_556
O35 Ni10 Ni9 135.1(2) . .
O35 Ni10 Ni11 93.1(2) . .
O35 Ni10 Ni12 138.9(2) . .
O35 Ni10 O27 176.1(3) . .
O35 Ni10 O28 94.5(3) . .
O35 Ni10 O30 97.8(3) . .
O35 Ni10 N16 88.9(3) . 3_556
O36 Ni10 Ni9 84.7(2) . .
O36 Ni10 Ni11 129.4(2) . .
O36 Ni10 Ni12 131.7(2) . .
O36 Ni10 O27 90.1(3) . .
O36 Ni10 O28 89.0(3) . .
O36 Ni10 O30 168.4(3) . .
O36 Ni10 O35 89.2(3) . .
O36 Ni10 N16 102.5(3) . 3_556
N16 Ni10 Ni9 135.9(3) 3_556 .
N16 Ni10 Ni11 128.1(3) 3_556 .
N16 Ni10 Ni12 85.8(2) 3_556 .
Ni9 Ni11 Ni10 58.92(4) . .
Ni9 Ni11 Ni12 59.35(5) . .
Ni12 Ni11 Ni10 59.63(4) . .
O28 Ni11 Ni9 40.9(2) . .
O28 Ni11 Ni10 41.0(2) . .
O28 Ni11 Ni12 84.2(2) . .
O28 Ni11 O29 81.9(3) . .
O28 Ni11 O30 81.2(3) . .
O28 Ni11 O33 175.1(3) . .
O28 Ni11 N14 95.4(3) . 3_556
O29 Ni11 Ni9 41.48(19) . .
O29 Ni11 Ni10 83.62(18) . .
O29 Ni11 Ni12 40.44(18) . .
O29 Ni11 O30 80.9(3) . .
O29 Ni11 N14 167.7(3) . 3_556
O30 Ni11 Ni9 83.14(19) . .
O30 Ni11 Ni10 40.7(2) . .
O30 Ni11 Ni12 41.07(18) . .
O33 Ni11 Ni9 134.3(2) . .
O33 Ni11 Ni10 138.9(2) . .
O33 Ni11 Ni12 92.3(2) . .
O33 Ni11 O29 93.3(3) . .
O33 Ni11 O30 98.3(3) . .
O33 Ni11 N14 89.4(3) . 3_556
O34 Ni11 Ni9 85.4(2) . .
O34 Ni11 Ni10 131.6(2) . .
O34 Ni11 Ni12 130.5(2) . .
O34 Ni11 O28 90.5(3) . .
O34 Ni11 O29 90.1(3) . .
O34 Ni11 O30 168.5(3) . .
O34 Ni11 O33 89.3(3) . .
O34 Ni11 N14 102.0(3) . 3_556
N14 Ni11 Ni9 136.1(3) 3_556 .
N14 Ni11 Ni10 86.5(2) 3_556 .
N14 Ni11 Ni12 127.5(3) 3_556 .
N14 Ni11 O30 86.8(3) 3_556 .
Ni9 Ni12 Ni10 59.03(5) . .
Ni9 Ni12 Ni11 59.04(5) . .
Ni10 Ni12 Ni11 60.24(5) . .
O27 Ni12 Ni9 40.69(19) . .
O27 Ni12 Ni10 41.11(19) . .
O27 Ni12 Ni11 84.19(19) . .
O29 Ni12 Ni9 41.22(19) . .
O29 Ni12 Ni10 84.42(19) . .
O29 Ni12 Ni11 40.89(18) . .
O29 Ni12 O27 81.6(3) . .
O29 Ni12 O30 81.8(3) . .
O29 Ni12 N18 95.2(3) . 3_556
O30 Ni12 Ni9 83.1(2) . .
O30 Ni12 Ni10 41.04(19) . .
O30 Ni12 Ni11 41.5(2) . .
O30 Ni12 O27 81.6(3) . .
O30 Ni12 N18 86.1(3) . 3_556
O31 Ni12 Ni9 135.1(2) . .
O31 Ni12 Ni10 93.5(2) . .
O31 Ni12 Ni11 140.0(2) . .
O31 Ni12 O27 94.9(3) . .
O31 Ni12 O29 176.3(3) . .
O31 Ni12 O30 98.7(3) . .
O31 Ni12 N18 88.6(3) . 3_556
O32 Ni12 Ni9 86.4(2) . .
O32 Ni12 Ni10 131.3(2) . .
O32 Ni12 Ni11 131.5(2) . .
O32 Ni12 O27 90.3(3) . .
O32 Ni12 O29 90.7(3) . .
O32 Ni12 O30 169.5(3) . .
O32 Ni12 O31 88.4(3) . .
O32 Ni12 N18 101.8(3) . 3_556
N18 Ni12 Ni9 136.1(3) 3_556 .
N18 Ni12 Ni10 126.8(2) 3_556 .
N18 Ni12 Ni11 85.5(3) 3_556 .
N18 Ni12 O27 167.5(3) 3_556 .
Ni9 O27 Ni10 96.6(3) . .
Ni9 O27 Ni12 96.8(3) . .
Ni10 O27 Ni12 97.3(3) . .
C117 O27 Ni9 122.9(6) . .
C117 O27 Ni10 118.4(6) . .
C117 O27 Ni12 119.3(6) . .
Ni9 O28 Ni10 96.0(3) . .
Ni9 O28 Ni11 97.2(3) . .
Ni11 O28 Ni10 98.6(3) . .
C104 O28 Ni9 122.0(7) . .
C104 O28 Ni10 117.8(6) . .
C104 O28 Ni11 119.9(6) . .
Ni9 O29 Ni11 96.0(3) . .
Ni9 O29 Ni12 97.0(3) . .
Ni12 O29 Ni11 98.7(3) . .
C91 O29 Ni9 121.9(6) . .
C91 O29 Ni11 119.5(6) . .
C91 O29 Ni12 118.5(6) . .
Ni10 O30 Ni11 98.0(3) . .
Ni10 O30 Ni12 97.6(3) . .
Ni12 O30 Ni11 97.5(3) . .
C79 O31 Ni12 129.4(7) . .
C86 O32 Ni12 129.4(6) . .
C92 O33 Ni11 124.9(8) . .
C99 O34 Ni11 127.8(8) . .
C105 O35 Ni10 123.4(7) . .
C112 O36 Ni10 128.1(7) . .
Ni9 O37 H37C 116.2 . .
Ni9 O37 H37D 118.2 . .
H37C O37 H37D 96.3 . .
Ni9 O38 H38A 112.7 . .
Ni9 O38 H38B 111.9 . .
H38A O38 H38B 101.2 . .
Ni9 O39 H39A 115.0 . .
Ni9 O39 H39B 117.0 . .
H39A O39 H39B 97.5 . .
C79 N13 H13 118.0 . .
C79 N13 C80 122.7(10) . .
C80 N13 H13 119.3 . .
Ni11 N14 H14A 106.0 3_556 .
Ni11 N14 H14B 105.3 3_556 .
H14A N14 H14B 106.3 . .
C84 N14 Ni11 126.6(8) . 3_556
C84 N14 H14A 104.7 . .
C84 N14 H14B 106.5 . .
C92 N15 H15 118.5 . .
C92 N15 C93 124.4(10) . .
C93 N15 H15 117.1 . .
Ni10 N16 H16A 106.8 3_556 .
Ni10 N16 H16B 106.5 3_556 .
H16A N16 H16B 106.5 . .
C97 N16 Ni10 123.8(8) . 3_556
C97 N16 H16A 106.5 . .
C97 N16 H16B 105.7 . .
C105 N17 H17A 119.4 . .
C105 N17 C106 119.6(9) . .
C106 N17 H17A 121.0 . .
Ni12 N18 H18C 107.2 3_556 .
Ni12 N18 H18D 107.5 3_556 .
H18C N18 H18D 107.0 . .
C110 N18 Ni12 119.9(7) . 3_556
C110 N18 H18C 106.7 . .
C110 N18 H18D 108.1 . .
O31 C79 N13 117.9(10) . .
O31 C79 C85 123.8(10) . .
N13 C79 C85 118.1(10) . .
N13 C80 H80A 109.3 . .
N13 C80 H80B 109.3 . .
H80A C80 H80B 107.9 . .
C81 C80 N13 111.7(10) . .
C81 C80 H80A 109.3 . .
C81 C80 H80B 109.3 . .
C80 C81 H81A 108.9 . .
C80 C81 H81B 108.9 . .
C80 C81 C82 113.3(11) . .
H81A C81 H81B 107.7 . .
C82 C81 H81A 108.9 . .
C82 C81 H81B 108.9 . .
C81 C82 H82A 108.9 . .
C81 C82 H82B 108.9 . .
C81 C82 C83 113.2(11) . .
H82A C82 H82B 107.7 . .
C83 C82 H82A 108.9 . .
C83 C82 H82B 108.9 . .
C82 C83 H83A 108.8 . .
C82 C83 H83B 108.8 . .
H83A C83 H83B 107.7 . .
C84 C83 C82 113.9(11) . .
C84 C83 H83A 108.8 . .
C84 C83 H83B 108.8 . .
N14 C84 C83 117.9(12) . .
N14 C84 H84A 107.8 . .
N14 C84 H84B 107.8 . .
C83 C84 H84A 107.8 . .
C83 C84 H84B 107.8 . .
H84A C84 H84B 107.2 . .
C79 C85 C90 123.5(10) . .
C86 C85 C79 121.8(9) . .
C86 C85 C90 114.4(10) . .
O32 C86 C85 124.4(9) . .
O32 C86 C87 119.7(10) . .
C87 C86 C85 115.9(10) . .
C86 C87 H87 117.7 . .
C88 C87 C86 124.5(11) . .
C88 C87 H87 117.7 . .
C87 C88 H88 119.4 . .
C87 C88 C89 121.2(11) . .
C89 C88 H88 119.4 . .
C88 C89 H89 120.5 . .
C90 C89 C88 119.1(12) . .
C90 C89 H89 120.5 . .
C85 C90 H90 117.7 . .
C89 C90 C85 124.7(12) . .
C89 C90 H90 117.7 . .
O29 C91 H91A 109.5 . .
O29 C91 H91B 109.5 . .
O29 C91 H91C 109.5 . .
H91A C91 H91B 109.5 . .
H91A C91 H91C 109.5 . .
H91B C91 H91C 109.5 . .
O33 C92 N15 117.2(11) . .
O33 C92 C98 124.3(11) . .
N15 C92 C98 118.4(10) . .
N15 C93 H93A 109.1 . .
N15 C93 H93B 109.1 . .
N15 C93 C94 112.7(11) . .
H93A C93 H93B 107.8 . .
C94 C93 H93A 109.1 . .
C94 C93 H93B 109.1 . .
C93 C94 H94A 109.8 . .
C93 C94 H94B 109.8 . .
C93 C94 C95 109.5(10) . .
H94A C94 H94B 108.2 . .
C95 C94 H94A 109.8 . .
C95 C94 H94B 109.8 . .
C94 C95 H95A 109.1 . .
C94 C95 H95B 109.1 . .
C94 C95 C96 112.5(10) . .
H95A C95 H95B 107.8 . .
C96 C95 H95A 109.1 . .
C96 C95 H95B 109.1 . .
C95 C96 H96A 109.4 . .
C95 C96 H96B 109.4 . .
H96A C96 H96B 108.0 . .
C97 C96 C95 111.0(9) . .
C97 C96 H96A 109.4 . .
C97 C96 H96B 109.4 . .
N16 C97 C96 114.5(10) . .
N16 C97 H97A 108.6 . .
N16 C97 H97B 108.6 . .
C96 C97 H97A 108.6 . .
C96 C97 H97B 108.6 . .
H97A C97 H97B 107.6 . .
C99 C98 C92 121.7(10) . .
C103 C98 C92 120.9(12) . .
C103 C98 C99 117.4(12) . .
O34 C99 C98 125.1(11) . .
O34 C99 C100 115.9(10) . .
C100 C99 C98 118.9(10) . .
C99 C100 H100 120.6 . .
C101 C100 C99 118.8(12) . .
C101 C100 H100 120.6 . .
C100 C101 H101 120.1 . .
C102 C101 C100 119.9(14) . .
C102 C101 H101 120.1 . .
C101 C102 H102 119.0 . .
C103 C102 C101 122.0(14) . .
C103 C102 H102 119.0 . .
C98 C103 H103 118.6 . .
C102 C103 C98 122.8(14) . .
C102 C103 H103 118.6 . .
O28 C104 H10C 109.5 . .
O28 C104 H10D 109.5 . .
O28 C104 H10E 109.5 . .
H10C C104 H10D 109.5 . .
H10C C104 H10E 109.5 . .
H10D C104 H10E 109.5 . .
O35 C105 N17 117.6(11) . .
O35 C105 C111 122.1(10) . .
N17 C105 C111 120.0(10) . .
N17 C106 H10F 109.5 . .
N17 C106 H10G 109.5 . .
N17 C106 C107 110.6(9) . .
H10F C106 H10G 108.1 . .
C107 C106 H10F 109.5 . .
C107 C106 H10G 109.5 . .
C106 C107 H10H 109.3 . .
C106 C107 H10I 109.3 . .
H10H C107 H10I 108.0 . .
C108 C107 C106 111.5(10) . .
C108 C107 H10H 109.3 . .
C108 C107 H10I 109.3 . .
C107 C108 H10J 108.4 . .
C107 C108 H10K 108.4 . .
C107 C108 C109 115.4(9) . .
H10J C108 H10K 107.5 . .
C109 C108 H10J 108.4 . .
C109 C108 H10K 108.4 . .
C108 C109 H10L 108.5 . .
C108 C109 H10M 108.5 . .
C108 C109 C110 114.9(9) . .
H10L C109 H10M 107.5 . .
C110 C109 H10L 108.5 . .
C110 C109 H10M 108.5 . .
N18 C110 C109 112.7(9) . .
N18 C110 H11C 109.1 . .
N18 C110 H11D 109.1 . .
C109 C110 H11C 109.1 . .
C109 C110 H11D 109.1 . .
H11C C110 H11D 107.8 . .
C112 C111 C105 122.4(10) . .
C112 C111 C116 121.1(11) . .
C116 C111 C105 116.5(11) . .
O36 C112 C111 124.4(11) . .
O36 C112 C113 119.0(11) . .
C113 C112 C111 116.5(11) . .
C112 C113 H113 118.7 . .
C114 C113 C112 122.6(13) . .
C114 C113 H113 118.7 . .
C113 C114 H114 119.8 . .
C113 C114 C115 120.4(13) . .
C115 C114 H114 119.8 . .
C114 C115 H115 120.0 . .
C114 C115 C116 120.0(12) . .
C116 C115 H115 120.0 . .
C111 C116 H116 120.5 . .
C115 C116 C111 119.0(12) . .
C115 C116 H116 120.5 . .
O27 C117 H11E 109.5 . .
O27 C117 H11F 109.5 . .
O27 C117 H11G 109.5 . .
H11E C117 H11F 109.5 . .
H11E C117 H11G 109.5 . .
H11F C117 H11G 109.5 . .
F6 B2 F5 109.4(11) . .
F7 B2 F5 108.8(11) . .
F7 B2 F6 108.0(13) . .
F8 B2 F5 104.9(12) . .
F8 B2 F6 110.5(12) . .
F8 B2 F7 115.1(13) . .
F2 B1 F2 180.0 3_576 .
F2 B1 F3 102.9(10) . .
F2 B1 F3 102.9(10) 3_576 3_576
F2 B1 F3 77.1(10) 3_576 .
F2 B1 F3 77.1(10) . 3_576
F2 B1 F4 103.7(13) 3_576 3_576
F2 B1 F4 76.3(13) . 3_576
F2 B1 F4 103.7(13) . .
F2 B1 F4 76.3(13) 3_576 .
F3 B1 F3 180.0 . 3_576
F4 B1 F3 75.9(13) 3_576 .
F4 B1 F3 104.1(13) 3_576 3_576
F4 B1 F3 104.1(13) . .
F4 B1 F3 75.9(13) . 3_576
F4 B1 F4 180.0(4) . 3_576
F1 B1 F1 179.996(17) . 3_576
B1 F2 F3 51.8(7) . 3_576
B1 F2 F4 51.9(8) . 3_576
F4 F2 F3 79.2(12) 3_576 3_576
B1 F3 F2 51.0(7) . 3_576
B1 F3 F4 51.7(8) . 3_576
F4 F3 F2 78.4(12) 3_576 3_576
B1 F4 F2 51.8(8) . 3_576
B1 F4 F3 52.4(8) . 3_576
F2 F4 F3 78.9(12) 3_576 3_576

loop_
_geom_bond_atom_site_label_1
_geom_bond_atom_site_label_2
_geom_bond_distance
_geom_bond_site_symmetry_2
Ni1 Ni2 3.0164(19) .
Ni1 Ni3 3.049(2) .
Ni1 Ni4 3.0188(19) .
Ni1 O1 2.029(7) .
Ni1 O2 2.003(7) .
Ni1 O3 2.027(7) .
Ni1 O24 2.071(8) .
Ni1 O25 2.100(7) .
Ni1 O26 2.087(8) .
Ni2 Ni3 3.092(2) .
Ni2 Ni4 3.139(2) .
Ni2 O1 2.099(7) .
Ni2 O2 2.047(7) .
Ni2 O4 2.037(7) .
Ni2 O12 2.059(7) .
Ni2 O13 1.996(8) .
Ni2 N8 2.074(8) .
Ni3 Ni4 3.134(2) .
Ni3 O2 2.051(7) .
Ni3 O3 2.061(7) .
Ni3 O4 2.086(7) .
Ni3 O16 2.044(8) .
Ni3 O17 1.979(7) .
Ni3 N12 2.089(9) .
Ni4 O1 2.053(7) .
Ni4 O3 2.063(6) .
Ni4 O4 2.071(7) .
Ni4 O5 2.038(7) .
Ni4 O23 2.038(7) .
Ni4 N4 2.090(8) .
Ni5 Ni6 3.024(2) .
Ni5 Ni7 3.127(2) .
Ni5 Ni8 3.1157(19) .
Ni5 O6 2.073(7) .
Ni5 O8 2.049(7) .
Ni5 O9 2.066(7) .
Ni5 O21 2.051(7) .
Ni5 O22 1.976(8) .
Ni5 N2 2.081(8) .
Ni6 Ni7 3.011(2) .
Ni6 Ni8 3.040(2) .
Ni6 O6 2.005(7) .
Ni6 O7 2.024(7) .
Ni6 O9 2.020(7) .
Ni6 O18 2.093(7) .
Ni6 O19 2.107(7) .
Ni6 O20 2.070(8) .
Ni7 Ni8 3.1315(19) .
Ni7 O6 2.041(7) .
Ni7 O7 2.056(7) .
Ni7 O8 2.094(7) .
Ni7 O14 2.056(7) .
Ni7 O15 2.008(7) .
Ni7 N9 2.084(8) .
Ni8 O7 2.049(7) .
Ni8 O8 2.084(6) .
Ni8 O9 2.052(7) .
Ni8 O10 2.048(7) .
Ni8 O11 2.007(7) .
Ni8 N5 2.080(8) .
O1 C78 1.419(12) .
O2 C77 1.447(11) .
O3 C76 1.424(10) .
O5 C1 1.256(11) .
O6 C57 1.437(13) .
O7 C56 1.454(11) .
O9 C7 1.422(11) .
O10 C8 1.253(12) .
O11 C15 1.318(12) .
O12 C25 1.253(12) .
O13 C27 1.296(12) .
O14 C32 1.266(12) .
O15 C39 1.323(12) .
O16 C49 1.235(13) .
O17 C51 1.346(13) .
O18 H18A 0.9613 .
O18 H18B 0.9713 .
O19 H19A 0.9681 .
O19 H19B 0.9596 .
O20 H20A 0.8687 .
O20 H20B 0.8678 .
O21 C58 1.284(12) .
O22 C65 1.322(12) .
O23 C71 1.338(11) .
O24 H24A 0.8749 .
O24 H24B 0.8701 .
O25 H25A 0.8981 .
O25 H25B 0.8933 .
O26 H26A 0.8576 .
O26 H26B 0.8597 .
N1 H1 0.8590 .
N1 C1 1.317(13) .
N1 C2 1.451(13) .
N2 H2A 0.8903 .
N2 H2B 0.8903 .
N2 C6 1.475(11) .
N3 H3 0.8602 .
N3 C8 1.348(14) .
N3 C9 1.404(14) .
N4 H4A 0.8900 .
N4 H4B 0.8877 .
N4 C13 1.430(13) .
N5 H5A 0.8894 .
N5 H5B 0.8910 .
N5 C20 1.484(12) .
N6 H6 0.8612 .
N6 C24 1.447(14) .
N6 C25 1.346(14) .
N7 H7 0.8589 .
N7 C32 1.341(14) .
N7 C33 1.429(14) .
N8 H8A 0.8913 .
N8 H8B 0.8904 .
N8 C37 1.450(11) .
N9 H9A 0.8914 .
N9 H9B 0.8899 .
N9 C44 1.468(13) .
N10 H10 0.8600 .
N10 C48 1.428(18) .
N10 C49 1.343(16) .
N11 H11 0.8602 .
N11 C58 1.339(15) .
N11 C59 1.439(17) .
N12 H12A 0.8896 .
N12 H12B 0.8891 .
N12 C63 1.462(13) .
C1 C70 1.497(15) .
C2 H2C 0.9700 .
C2 H2D 0.9700 .
C2 C3 1.486(14) .
C3 H3A 0.9700 .
C3 H3B 0.9700 .
C3 C4 1.546(14) .
C4 H4C 0.9700 .
C4 H4D 0.9700 .
C4 C5 1.550(14) .
C5 H5C 0.9700 .
C5 H5D 0.9700 .
C5 C6 1.523(14) .
C6 H6A 0.9700 .
C6 H6B 0.9700 .
C7 H7A 0.9600 .
C7 H7B 0.9600 .
C7 H7C 0.9600 .
C8 C14 1.492(14) .
C9 H9C 0.9700 .
C9 H9D 0.9700 .
C9 C10 1.444(15) .
C10 H10A 0.9700 .
C10 H10B 0.9700 .
C10 C11 1.524(15) .
C11 H11A 0.9700 .
C11 H11B 0.9700 .
C11 C12 1.532(16) .
C12 H12C 0.9700 .
C12 H12D 0.9700 .
C12 C13 1.487(14) .
C13 H13A 0.9700 .
C13 H13B 0.9700 .
C14 C15 1.415(15) .
C14 C19 1.348(14) .
C15 C16 1.411(14) .
C16 H16 0.9300 .
C16 C17 1.382(15) .
C17 H17 0.9300 .
C17 C18 1.384(17) .
C18 H18 0.9300 .
C18 C19 1.406(15) .
C19 H19 0.9300 .
C20 H20C 0.9700 .
C20 H20D 0.9700 .
C20 C21 1.511(15) .
C21 H21A 0.9700 .
C21 H21B 0.9700 .
C21 C22 1.522(14) .
C22 H22A 0.9700 .
C22 H22B 0.9700 .
C22 C23 1.530(14) .
C23 H23A 0.9700 .
C23 H23B 0.9700 .
C23 C24 1.517(14) .
C24 H24C 0.9700 .
C24 H24D 0.9700 .
C25 C26 1.472(15) .
C26 C27 1.408(15) .
C26 C31 1.409(14) .
C27 C28 1.415(15) .
C28 H28 0.9300 .
C28 C29 1.397(15) .
C29 H29 0.9300 .
C29 C30 1.344(16) .
C30 H30 0.9300 .
C30 C31 1.377(15) .
C31 H31 0.9300 .
C32 C38 1.491(16) .
C33 H33A 0.9700 .
C33 H33B 0.9700 .
C33 C34 1.504(15) .
C34 H34A 0.9700 .
C34 H34B 0.9700 .
C34 C35 1.523(15) .
C35 H35A 0.9700 .
C35 H35B 0.9700 .
C35 C36 1.511(14) .
C36 H36A 0.9700 .
C36 H36B 0.9700 .
C36 C37 1.495(14) .
C37 H37A 0.9700 .
C37 H37B 0.9700 .
C38 C39 1.379(16) .
C38 C43 1.396(15) .
C39 C40 1.423(16) .
C40 H40 0.9300 .
C40 C41 1.397(15) .
C41 H41 0.9300 .
C41 C42 1.375(17) .
C42 H42 0.9300 .
C42 C43 1.363(17) .
C43 H43 0.9300 .
C44 H44A 0.9700 .
C44 H44B 0.9700 .
C44 C45 1.540(16) .
C45 H45A 0.9700 .
C45 H45B 0.9700 .
C45 C46 1.524(19) .
C46 H46A 0.9700 .
C46 H46B 0.9700 .
C46 C47 1.527(19) .
C47 H47A 0.9700 .
C47 H47B 0.9700 .
C47 C48 1.427(15) .
C48 H48A 0.9700 .
C48 H48B 0.9700 .
C49 C50 1.514(16) .
C50 C51 1.391(16) .
C50 C55 1.395(16) .
C51 C52 1.426(15) .
C52 H52 0.9300 .
C52 C53 1.362(16) .
C53 H53 0.9300 .
C53 C54 1.398(18) .
C54 H54 0.9300 .
C54 C55 1.340(16) .
C55 H55 0.9300 .
C56 H56A 0.9600 .
C56 H56B 0.9600 .
C56 H56C 0.9600 .
C57 H57A 0.9600 .
C57 H57B 0.9600 .
C57 H57C 0.9600 .
C58 C64 1.435(17) .
C59 H59A 0.9700 .
C59 H59B 0.9700 .
C59 C60 1.527(19) .
C60 H60A 0.9700 .
C60 H60B 0.9700 .
C60 C61 1.43(2) .
C61 H61A 0.9700 .
C61 H61B 0.9700 .
C61 C62 1.543(19) .
C62 H62A 0.9700 .
C62 H62B 0.9700 .
C62 C63 1.484(18) .
C63 H63A 0.9700 .
C63 H63B 0.9700 .
C64 C65 1.438(16) .
C64 C69 1.459(15) .
C65 C66 1.392(16) .
C66 H66 0.9300 .
C66 C67 1.364(15) .
C67 H67 0.9300 .
C67 C68 1.43(2) .
C68 H68 0.9300 .
C68 C69 1.346(19) .
C69 H69 0.9300 .
C70 C71 1.410(14) .
C70 C75 1.378(14) .
C71 C72 1.401(14) .
C72 H72 0.9300 .
C72 C73 1.389(13) .
C73 H73 0.9300 .
C73 C74 1.408(16) .
C74 H74 0.9300 .
C74 C75 1.363(15) .
C75 H75 0.9300 .
C76 H76A 0.9600 .
C76 H76B 0.9600 .
C76 H76C 0.9600 .
C77 H77A 0.9600 .
C77 H77B 0.9600 .
C77 H77C 0.9600 .
C78 H78A 0.9600 .
C78 H78B 0.9600 .
C78 H78C 0.9600 .
Ni9 Ni10 3.025(2) .
Ni9 Ni11 3.033(2) .
Ni9 Ni12 3.043(2) .
Ni9 O27 1.998(7) .
Ni9 O28 2.001(7) .
Ni9 O29 2.020(7) .
Ni9 O37 2.073(7) .
Ni9 O38 2.124(8) .
Ni9 O39 2.091(7) .
Ni10 Ni11 3.115(2) .
Ni10 Ni12 3.096(2) .
Ni10 O27 2.052(7) .
Ni10 O28 2.069(7) .
Ni10 O30 2.051(7) .
Ni10 O35 2.014(7) .
Ni10 O36 1.995(7) .
Ni10 N16 2.092(9) 3_556
Ni11 Ni12 3.1119(19) .
Ni11 O28 2.041(7) .
Ni11 O29 2.061(6) .
Ni11 O30 2.078(7) .
Ni11 O33 2.050(7) .
Ni11 O34 1.998(7) .
Ni11 N14 2.077(8) 3_556
Ni12 O27 2.071(7) .
Ni12 O29 2.042(7) .
Ni12 O30 2.062(7) .
Ni12 O31 2.034(7) .
Ni12 O32 1.988(7) .
Ni12 N18 2.067(9) 3_556
O27 C117 1.436(11) .
O28 C104 1.469(13) .
O29 C91 1.429(11) .
O31 C79 1.248(12) .
O32 C86 1.313(12) .
O33 C92 1.267(12) .
O34 C99 1.326(11) .
O35 C105 1.278(12) .
O36 C112 1.308(12) .
O37 H37C 0.9960 .
O37 H37D 1.0014 .
O38 H38A 0.9043 .
O38 H38B 0.9036 .
O39 H39A 0.9761 .
O39 H39B 0.9811 .
N13 H13 0.8580 .
N13 C79 1.350(14) .
N13 C80 1.472(14) .
N14 Ni11 2.077(8) 3_556
N14 H14A 0.8889 .
N14 H14B 0.8884 .
N14 C84 1.345(14) .
N15 H15 0.8609 .
N15 C92 1.342(15) .
N15 C93 1.429(16) .
N16 Ni10 2.092(9) 3_556
N16 H16A 0.8896 .
N16 H16B 0.8895 .
N16 C97 1.481(12) .
N17 H17A 0.8612 .
N17 C105 1.346(14) .
N17 C106 1.439(14) .
N18 Ni12 2.067(9) 3_556
N18 H18C 0.8922 .
N18 H18D 0.8902 .
N18 C110 1.485(13) .
C79 C85 1.473(15) .
C80 H80A 0.9700 .
C80 H80B 0.9700 .
C80 C81 1.469(17) .
C81 H81A 0.9700 .
C81 H81B 0.9700 .
C81 C82 1.485(16) .
C82 H82A 0.9700 .
C82 H82B 0.9700 .
C82 C83 1.545(17) .
C83 H83A 0.9700 .
C83 H83B 0.9700 .
C83 C84 1.488(16) .
C84 H84A 0.9700 .
C84 H84B 0.9700 .
C85 C86 1.449(14) .
C85 C90 1.486(15) .
C86 C87 1.389(14) .
C87 H87 0.9300 .
C87 C88 1.344(14) .
C88 H88 0.9300 .
C88 C89 1.349(16) .
C89 H89 0.9300 .
C89 C90 1.288(16) .
C90 H90 0.9300 .
C91 H91A 0.9600 .
C91 H91B 0.9600 .
C91 H91C 0.9600 .
C92 C98 1.466(17) .
C93 H93A 0.9700 .
C93 H93B 0.9700 .
C93 C94 1.525(17) .
C94 H94A 0.9700 .
C94 H94B 0.9700 .
C94 C95 1.525(16) .
C95 H95A 0.9700 .
C95 H95B 0.9700 .
C95 C96 1.545(15) .
C96 H96A 0.9700 .
C96 H96B 0.9700 .
C96 C97 1.514(16) .
C97 H97A 0.9700 .
C97 H97B 0.9700 .
C98 C99 1.429(16) .
C98 C103 1.385(15) .
C99 C100 1.417(17) .
C100 H100 0.9300 .
C100 C101 1.389(16) .
C101 H101 0.9300 .
C101 C102 1.365(19) .
C102 H102 0.9300 .
C102 C103 1.305(19) .
C103 H103 0.9300 .
C104 H10C 0.9600 .
C104 H10D 0.9600 .
C104 H10E 0.9600 .
C105 C111 1.506(16) .
C106 H10F 0.9700 .
C106 H10G 0.9700 .
C106 C107 1.514(15) .
C107 H10H 0.9700 .
C107 H10I 0.9700 .
C107 C108 1.502(16) .
C108 H10J 0.9700 .
C108 H10K 0.9700 .
C108 C109 1.516(15) .
C109 H10L 0.9700 .
C109 H10M 0.9700 .
C109 C110 1.527(15) .
C110 H11C 0.9700 .
C110 H11D 0.9700 .
C111 C112 1.393(16) .
C111 C116 1.409(15) .
C112 C113 1.391(16) .
C113 H113 0.9300 .
C113 C114 1.358(16) .
C114 H114 0.9300 .
C114 C115 1.361(17) .
C115 H115 0.9300 .
C115 C116 1.380(17) .
C116 H116 0.9300 .
C117 H11E 0.9600 .
C117 H11F 0.9600 .
C117 H11G 0.9600 .
F5 B2 1.402(16) .
F6 B2 1.357(15) .
F7 B2 1.341(16) .
F8 B2 1.298(16) .
B1 F2 1.336(11) 3_576
B1 F2 1.336(11) .
B1 F3 1.351(12) 3_576
B1 F3 1.351(12) .
B1 F4 1.339(13) .
B1 F4 1.339(13) 3_576
B1 F1 1.312(14) 3_576
B1 F1 1.311(14) .
F2 F3 1.68(2) 3_576
F2 F4 1.65(3) 3_576
F3 F2 1.68(2) 3_576
F3 F4 1.65(3) 3_576
F4 F2 1.65(3) 3_576
F4 F3 1.65(3) 3_576

loop_
_smtbx_masks_void_nr
_smtbx_masks_void_average_x
_smtbx_masks_void_average_y
_smtbx_masks_void_average_z
_smtbx_masks_void_volume
_smtbx_masks_void_count_electrons
1 -0.722 0.250 0.294 1624.4 424.9
2 -0.317 0.750 0.687 1624.4 421.2
